data_7133922
loop_
_publ_author_name
'Yoneda, Akira'
'Watanabe, Taito'
'Kosugi, Kento'
'Takahara, Teppei'
'Kusaka, Shinpei'
'Matsuda, Ryotaro'
'Saga, Yutaka'
'Kambe, Tetsuya'
'Kondo, Mio'
'Masaoka, Shigeyuki'

_publ_section_title
;
 Development of a Ru-porphyrin-based supramolecular framework catalyst for
 styrene epoxidation.
;
_journal_issue 94
_journal_name_full 'Chemical communications (Cambridge, England)'
_journal_page_first 13939
_journal_page_last 13942
_journal_paper_doi 10.1039/d4cc03868a
_journal_volume 60
_journal_year 2024
_chemical_formula_moiety 'C127 H95 N5 O Ru, C H Cl3, 4(C2 H3 N)'
_chemical_formula_sum 'C136 H108 Cl3 N9 O Ru'
_chemical_formula_weight 2091.73
_chemical_name_common Ru(BPPy)(CO)(MeCN)
_chemical_name_systematic
acetonitrilecarbonyl{5,10,15,20-tetrakis(4-(7-tert-butyl)-pyrene-2-yl)phenyl)porphyrinato}ruthenium(II)
_space_group_crystal_system triclinic
_space_group_IT_number 2
_space_group_name_Hall '-P 1'
_space_group_name_H-M_alt 'P -1'
_atom_sites_solution_hydrogens geom
_atom_sites_solution_primary iterative
_audit_block_doi 10.5517/ccdc.csd.cc2kh6t3
_audit_creation_date 2024-09-29
_audit_creation_method
;
Olex2 1.3
(compiled 2020.11.12 svn.r5f609507 for OlexSys, GUI svn.r6408)
;
_audit_update_record
;
2024-10-20 deposited with the CCDC.	2024-10-29 downloaded from the CCDC.
;
_cell_angle_alpha 102.612(2)
_cell_angle_beta 104.1350(10)
_cell_angle_gamma 93.6510(10)
_cell_formula_units_Z 2
_cell_length_a 15.3821(2)
_cell_length_b 16.7184(4)
_cell_length_c 23.3719(3)
_cell_measurement_reflns_used 33179
_cell_measurement_temperature 123.00(10)
_cell_measurement_theta_max 31.0790
_cell_measurement_theta_min 1.7430
_cell_volume 5644.16(18)
_computing_cell_refinement 'CrysAlisPro 1.171.41.112a (Rigaku OD, 2021)'
_computing_data_collection 'CrysAlisPro 1.171.41.112a (Rigaku OD, 2021)'
_computing_data_reduction 'CrysAlisPro 1.171.41.112a (Rigaku OD, 2021)'
_computing_molecular_graphics 'Olex2 1.3 (Dolomanov et al., 2009)'
_computing_publication_material 'Olex2 1.3 (Dolomanov et al., 2009)'
_computing_structure_refinement 'SHELXL 2018/3 (Sheldrick, 2015)'
_computing_structure_solution 'olex2.solve 1.3 (Bourhis et al., 2015)'
_diffrn_ambient_temperature 123.15
_diffrn_detector_area_resol_mean 10.0000
_diffrn_detector_type HyPix
_diffrn_measured_fraction_theta_full 0.998
_diffrn_measured_fraction_theta_max 0.837
_diffrn_measurement_details
;
List of Runs (angles in degrees, time in seconds):

  # Type    Start    End  Width  t~exp~   \w     \q     \k     \f   Frames
#--------------------------------------------------------------------------
  1  \w     40.00  74.00   0.50   17.72    --   11.03-143.00  27.00   68
  2  \w     19.00  44.00   0.50   17.72    --   11.03-128.00-161.00   50
  3  \w    -68.00 -38.00   0.50   17.72    --  -12.83 128.00 -87.00   60
  4  \w    -63.00 -38.00   0.50   17.72    --  -12.83 143.00  83.00   50
  5  \w    -63.00  40.00   0.50   17.72    --   11.03 -77.00 120.00  206
  6  \w    -14.00  21.00   0.50   17.72    --   11.03 -99.00 -90.00   70
  7  \w     55.00  82.00   0.50   17.72    --   11.03-178.00  30.00   54
  8  \w    -10.00  82.00   0.50   17.72    --   11.03  57.00-120.00  184
  9  \w    -60.00  40.00   0.50   17.72    --   11.03 -77.00  30.00  200
 10  \w    -90.00 -45.00   0.50   17.72    --  -12.83-178.00 -30.00   90
 11  \w    -76.00 -45.00   0.50   17.72    --  -12.83-178.00-120.00   62
 12  \w    -69.00 -44.00   0.50   17.72    --  -12.83-178.00 120.00   50
 13  \w     -8.00  25.00   0.50   17.72    --  -12.83 -99.00-180.00   66
;
_diffrn_measurement_device 'four-circle diffractometer'
_diffrn_measurement_device_type 'XtaLAB Synergy R, HyPix'
_diffrn_measurement_method '\w scans'
_diffrn_radiation_type MoK\a
_diffrn_radiation_wavelength 0.71073
_diffrn_reflns_av_R_equivalents 0.0455
_diffrn_reflns_av_unetI/netI 0.0602
_diffrn_reflns_Laue_measured_fraction_full 0.998
_diffrn_reflns_Laue_measured_fraction_max 0.837
_diffrn_reflns_limit_h_max 20
_diffrn_reflns_limit_h_min -21
_diffrn_reflns_limit_k_max 24
_diffrn_reflns_limit_k_min -23
_diffrn_reflns_limit_l_max 32
_diffrn_reflns_limit_l_min -34
_diffrn_reflns_number 95711
_diffrn_reflns_point_group_measured_fraction_full 0.998
_diffrn_reflns_point_group_measured_fraction_max 0.837
_diffrn_reflns_theta_full 25.242
_diffrn_reflns_theta_max 31.309
_diffrn_reflns_theta_min 1.733
_exptl_absorpt_coefficient_mu 0.266
_exptl_absorpt_correction_T_max 1.000
_exptl_absorpt_correction_T_min 0.813
_exptl_absorpt_correction_type gaussian
_exptl_absorpt_process_details
;
CrysAlisPro 1.171.41.112a (Rigaku Oxford Diffraction, 2021)
Numerical absorption correction based on gaussian integration over
a multifaceted crystal model
Empirical absorption correction using spherical harmonics,
implemented in SCALE3 ABSPACK scaling algorithm.
;
_exptl_crystal_colour 'dark red'
_exptl_crystal_density_diffrn 1.231
_exptl_crystal_description needle
_exptl_crystal_F_000 2180
_exptl_crystal_size_max 0.91
_exptl_crystal_size_mid 0.11
_exptl_crystal_size_min 0.06
_refine_diff_density_max 3.199
_refine_diff_density_min -1.491
_refine_diff_density_rms 0.129
_refine_ls_extinction_method none
_refine_ls_goodness_of_fit_ref 1.054
_refine_ls_hydrogen_treatment constr
_refine_ls_matrix_type full
_refine_ls_number_parameters 1399
_refine_ls_number_reflns 30950
_refine_ls_number_restraints 0
_refine_ls_restrained_S_all 1.054
_refine_ls_R_factor_all 0.1148
_refine_ls_R_factor_gt 0.0820
_refine_ls_shift/su_max 0.001
_refine_ls_shift/su_mean 0.000
_refine_ls_structure_factor_coef Fsqd
_refine_ls_weighting_details 'w=1/[\s^2^(Fo^2^)+(0.1574P)^2^+2.5478P] where P=(Fo^2^+2Fc^2^)/3'
_refine_ls_weighting_scheme calc
_refine_ls_wR_factor_gt 0.2286
_refine_ls_wR_factor_ref 0.2499
_reflns_Friedel_coverage 0.000
_reflns_number_gt 21269
_reflns_number_total 30950
_reflns_threshold_expression 'I > 2\s(I)'
_cod_data_source_file d4cc03868a2.cif
_cod_data_source_block rubppycomecn
_cod_depositor_comments 'Adding full bibliography for 7133922--7133923.cif.'
_cod_database_code 7133922
_shelx_shelxl_version_number 2018/3
_shelx_space_group_comment
;
The symmetry employed for this shelxl refinement is uniquely defined
by the following loop, which should always be used as a source of
symmetry information in preference to the above space-group names.
They are only intended as comments.
;
_shelx_estimated_absorpt_t_max 0.984
_shelx_estimated_absorpt_t_min 0.794
_olex2_refinement_description
;
1. Fixed Uiso
 At 1.2 times of:
  All C(H) groups
 At 1.5 times of:
  All C(H,H,H) groups
2. Others
 Sof(C97A)=Sof(H97a)=Sof(H97b)=Sof(H97c)=Sof(C98A)=Sof(H98a)=Sof(H98b)=
 Sof(H98c)=Sof(C99A)=Sof(H99a)=Sof(H99b)=Sof(H99c)=1-FVAR(1)
 Sof(C97B)=Sof(H97d)=Sof(H97e)=Sof(H97f)=Sof(C98B)=Sof(H98d)=Sof(H98e)=
 Sof(H98f)=Sof(C99B)=Sof(H99d)=Sof(H99e)=Sof(H99f)=FVAR(1)
3.a Ternary CH refined with riding coordinates:
 C136(H136)
3.b Aromatic/amide H refined with riding coordinates:
 C3(H3), C4(H4), C8(H8), C9(H9), C13(H13), C14(H14), C18(H18), C19(H19),
 C23(H23), C24(H24), C26(H26), C27(H27), C29(H29), C33(H33), C34(H34), C35(H35),
  C39(H39), C40(H40), C41(H41), C43(H43), C49(H49), C50(H50), C52(H52),
 C53(H53), C55(H55), C59(H59), C60(H60), C61(H61), C65(H65), C66(H66), C67(H67),
  C69(H69), C75(H75), C76(H76), C78(H78), C79(H79), C81(H81), C85(H85),
 C86(H86), C87(H87), C91(H91), C92(H92), C93(H93), C95(H95), C101(H101),
 C102(H102), C104(H104), C105(H105), C107(H107), C111(H111), C112(H112),
 C113(H113), C117(H117), C118(H118), C119(H119), C121(H121)
3.c Idealised Me refined as rotating group:
 C45(H45a,H45b,H45c), C46(H46a,H46b,H46c), C47(H47a,H47b,H47c), C71(H71a,H71b,
 H71c), C72(H72a,H72b,H72c), C73(H73a,H73b,H73c), C97A(H97a,H97b,H97c),
 C97B(H97d,H97e,H97f), C98A(H98a,H98b,H98c), C98B(H98d,H98e,H98f), C99A(H99a,
 H99b,H99c), C99B(H99d,H99e,H99f), C123(H12a,H12b,H12c), C124(H12d,H12e,H12f),
 C125(H12g,H12h,H12i), C127(H12j,H12k,H12l), C135(H13a,H13b,H13c), C131(H13d,
 H13e,H13f), C133(H13g,H13h,H13i), C129(H12m,H12n,H12o)
;
_smtbx_masks_void_probe_radius 1.2
_smtbx_masks_void_truncation_radius 1.2
_olex2_submission_special_instructions 'No special instructions were received'
_oxdiff_exptl_absorpt_empirical_details
;
Empirical correction (ABSPACK) includes:
- Absorption correction using spherical harmonics
- Frame scaling
;

loop_
_space_group_symop_operation_xyz
'x, y, z'
'-x, -y, -z'

loop_
_atom_site_label
_atom_site_type_symbol
_atom_site_fract_x
_atom_site_fract_y
_atom_site_fract_z
_atom_site_U_iso_or_equiv
_atom_site_adp_type
_atom_site_occupancy
_atom_site_site_symmetry_order
_atom_site_calc_flag
_atom_site_refinement_flags_posn
_atom_site_refinement_flags_adp
_atom_site_refinement_flags_occupancy
_atom_site_disorder_assembly
_atom_site_disorder_group
Ru1 Ru 0.73206(2) 0.52782(2) 0.47252(2) 0.02759(9) Uani 1 1 d . . . . .
O1 O 0.6242(2) 0.3650(2) 0.41108(18) 0.0726(10) Uani 1 1 d . . . . .
N1 N 0.76624(17) 0.48484(18) 0.54996(12) 0.0296(6) Uani 1 1 d . . . . .
N2 N 0.63662(18) 0.59058(18) 0.50425(12) 0.0312(6) Uani 1 1 d . . . . .
N3 N 0.70472(17) 0.57823(18) 0.39840(12) 0.0296(6) Uani 1 1 d . . . . .
N4 N 0.83407(17) 0.47205(17) 0.44292(11) 0.0263(5) Uani 1 1 d . . . . .
N5 N 0.81682(18) 0.6407(2) 0.52538(12) 0.0329(6) Uani 1 1 d . . . . .
C1 C 0.6609(2) 0.4307(3) 0.43353(16) 0.0383(8) Uani 1 1 d . . . . .
C2 C 0.8259(2) 0.4294(2) 0.56076(13) 0.0285(6) Uani 1 1 d . . . . .
C3 C 0.8274(2) 0.4121(2) 0.61921(14) 0.0305(7) Uani 1 1 d . . . . .
H3 H 0.862555 0.375354 0.637741 0.037 Uiso 1 1 calc R U . . .
C4 C 0.7691(2) 0.4584(2) 0.64227(14) 0.0324(7) Uani 1 1 d . . . . .
H4 H 0.756950 0.461168 0.680549 0.039 Uiso 1 1 calc R U . . .
C5 C 0.7289(2) 0.5029(2) 0.59802(14) 0.0304(7) Uani 1 1 d . . . . .
C6 C 0.6633(2) 0.5554(2) 0.60391(14) 0.0317(7) Uani 1 1 d . . . . .
C7 C 0.6217(2) 0.5968(2) 0.56058(14) 0.0323(7) Uani 1 1 d . . . . .
C8 C 0.5601(2) 0.6566(3) 0.57004(16) 0.0410(8) Uani 1 1 d . . . . .
H8 H 0.539586 0.673141 0.605527 0.049 Uiso 1 1 calc R U . . .
C9 C 0.5368(3) 0.6850(3) 0.51897(16) 0.0431(9) Uani 1 1 d . . . . .
H9 H 0.496001 0.724230 0.511537 0.052 Uiso 1 1 calc R U . . .
C10 C 0.5859(2) 0.6440(2) 0.47798(15) 0.0338(7) Uani 1 1 d . . . . .
C11 C 0.5860(2) 0.6621(2) 0.42246(14) 0.0328(7) Uani 1 1 d . . . . .
C12 C 0.6419(2) 0.6312(2) 0.38606(14) 0.0299(6) Uani 1 1 d . . . . .
C13 C 0.6422(2) 0.6503(2) 0.32860(14) 0.0323(7) Uani 1 1 d . . . . .
H13 H 0.604965 0.685214 0.309410 0.039 Uiso 1 1 calc R U . . .
C14 C 0.7051(2) 0.6094(2) 0.30721(14) 0.0302(6) Uani 1 1 d . . . . .
H14 H 0.720709 0.610628 0.270483 0.036 Uiso 1 1 calc R U . . .
C15 C 0.7441(2) 0.5635(2) 0.35073(14) 0.0295(6) Uani 1 1 d . . . . .
C16 C 0.8132(2) 0.5140(2) 0.34588(13) 0.0282(6) Uani 1 1 d . . . . .
C17 C 0.8537(2) 0.4713(2) 0.38858(13) 0.0269(6) Uani 1 1 d . . . . .
C18 C 0.9208(2) 0.4168(2) 0.38121(14) 0.0312(7) Uani 1 1 d . . . . .
H18 H 0.947394 0.405864 0.348065 0.037 Uiso 1 1 calc R U . . .
C19 C 0.9393(2) 0.3839(2) 0.43014(14) 0.0307(7) Uani 1 1 d . . . . .
H19 H 0.980965 0.345443 0.437639 0.037 Uiso 1 1 calc R U . . .
C20 C 0.8838(2) 0.4180(2) 0.46899(13) 0.0270(6) Uani 1 1 d . . . . .
C21 C 0.8795(2) 0.3959(2) 0.52288(14) 0.0281(6) Uani 1 1 d . . . . .
C22 C 0.6325(2) 0.5685(2) 0.66116(14) 0.0304(7) Uani 1 1 d . . . . .
C23 C 0.5479(2) 0.5323(2) 0.66048(14) 0.0328(7) Uani 1 1 d . . . . .
H23 H 0.509225 0.499563 0.623462 0.039 Uiso 1 1 calc R U . . .
C24 C 0.5201(2) 0.5436(2) 0.71333(15) 0.0327(7) Uani 1 1 d . . . . .
H24 H 0.462355 0.518237 0.712054 0.039 Uiso 1 1 calc R U . . .
C25 C 0.5749(2) 0.5916(2) 0.76856(14) 0.0302(6) Uani 1 1 d . . . . .
C26 C 0.6588(2) 0.6282(2) 0.76862(15) 0.0359(7) Uani 1 1 d . . . . .
H26 H 0.697200 0.661657 0.805468 0.043 Uiso 1 1 calc R U . . .
C27 C 0.6874(2) 0.6167(2) 0.71579(15) 0.0375(8) Uani 1 1 d . . . . .
H27 H 0.745081 0.641980 0.717018 0.045 Uiso 1 1 calc R U . . .
C28 C 0.5449(2) 0.6039(2) 0.82561(14) 0.0303(6) Uani 1 1 d . . . . .
C29 C 0.4852(2) 0.5449(2) 0.83413(14) 0.0314(7) Uani 1 1 d . . . . .
H29 H 0.461604 0.496634 0.802402 0.038 Uiso 1 1 calc R U . . .
C30 C 0.4585(2) 0.5543(2) 0.88850(14) 0.0297(6) Uani 1 1 d . . . . .
C31 C 0.4932(2) 0.6277(2) 0.93532(14) 0.0296(6) Uani 1 1 d . . . . .
C32 C 0.5533(2) 0.6882(2) 0.92633(15) 0.0358(7) Uani 1 1 d . . . . .
C33 C 0.5780(2) 0.6753(2) 0.87174(15) 0.0345(7) Uani 1 1 d . . . . .
H33 H 0.618376 0.716272 0.865864 0.041 Uiso 1 1 calc R U . . .
C34 C 0.3998(2) 0.4938(2) 0.89940(15) 0.0365(7) Uani 1 1 d . . . . .
H34 H 0.376867 0.444473 0.868634 0.044 Uiso 1 1 calc R U . . .
C35 C 0.3752(2) 0.5041(2) 0.95255(16) 0.0359(7) Uani 1 1 d . . . . .
H35 H 0.335356 0.462165 0.957906 0.043 Uiso 1 1 calc R U . . .
C36 C 0.4086(2) 0.5772(2) 1.00036(14) 0.0314(7) Uani 1 1 d . . . . .
C37 C 0.4676(2) 0.6388(2) 0.99091(14) 0.0319(7) Uani 1 1 d . . . . .
C38 C 0.5011(3) 0.7119(2) 1.03715(16) 0.0411(8) Uani 1 1 d . . . . .
C39 C 0.5622(3) 0.7724(3) 1.02630(19) 0.0534(11) Uani 1 1 d . . . . .
H39 H 0.584499 0.822273 1.056672 0.064 Uiso 1 1 calc R U . . .
C40 C 0.5884(3) 0.7608(3) 0.97517(18) 0.0482(9) Uani 1 1 d . . . . .
H40 H 0.631075 0.801146 0.970799 0.058 Uiso 1 1 calc R U . . .
C41 C 0.3848(2) 0.5907(2) 1.05567(14) 0.0326(7) Uani 1 1 d . . . . .
H41 H 0.345990 0.549218 1.062374 0.039 Uiso 1 1 calc R U . . .
C42 C 0.4163(2) 0.6631(2) 1.10096(14) 0.0350(7) Uani 1 1 d . . . . .
C43 C 0.4739(3) 0.7221(3) 1.09081(17) 0.0430(8) Uani 1 1 d . . . . .
H43 H 0.495994 0.771616 1.121601 0.052 Uiso 1 1 calc R U . . .
C44 C 0.3893(2) 0.6798(2) 1.16130(14) 0.0368(8) Uani 1 1 d . . . . .
C45 C 0.3369(3) 0.6046(3) 1.16940(16) 0.0422(8) Uani 1 1 d . . . . .
H45A H 0.324137 0.617528 1.209278 0.063 Uiso 1 1 calc R U . . .
H45B H 0.372867 0.558241 1.166738 0.063 Uiso 1 1 calc R U . . .
H45C H 0.279895 0.589509 1.137416 0.063 Uiso 1 1 calc R U . . .
C46 C 0.4759(3) 0.7043(3) 1.21429(16) 0.0518(10) Uani 1 1 d . . . . .
H46A H 0.509785 0.753970 1.210913 0.078 Uiso 1 1 calc R U . . .
H46B H 0.513341 0.659038 1.212613 0.078 Uiso 1 1 calc R U . . .
H46C H 0.459551 0.715580 1.253011 0.078 Uiso 1 1 calc R U . . .
C47 C 0.3322(3) 0.7518(3) 1.16381(17) 0.0429(8) Uani 1 1 d . . . . .
H47A H 0.319264 0.766172 1.203599 0.064 Uiso 1 1 calc R U . . .
H47B H 0.275270 0.735540 1.131816 0.064 Uiso 1 1 calc R U . . .
H47C H 0.365477 0.799776 1.157629 0.064 Uiso 1 1 calc R U . . .
C48 C 0.5211(2) 0.7186(2) 0.39947(14) 0.0340(7) Uani 1 1 d . . . . .
C49 C 0.4283(2) 0.6932(2) 0.38113(17) 0.0388(8) Uani 1 1 d . . . . .
H49 H 0.405839 0.640595 0.384377 0.047 Uiso 1 1 calc R U . . .
C50 C 0.3684(2) 0.7445(2) 0.35814(17) 0.0388(8) Uani 1 1 d . . . . .
H50 H 0.305433 0.725943 0.345267 0.047 Uiso 1 1 calc R U . . .
C51 C 0.3986(2) 0.8219(2) 0.35363(15) 0.0353(7) Uani 1 1 d . . . . .
C52 C 0.4917(2) 0.8483(2) 0.37295(16) 0.0384(8) Uani 1 1 d . . . . .
H52 H 0.513908 0.901572 0.370670 0.046 Uiso 1 1 calc R U . . .
C53 C 0.5517(2) 0.7967(2) 0.39541(15) 0.0348(7) Uani 1 1 d . . . . .
H53 H 0.614668 0.815126 0.408211 0.042 Uiso 1 1 calc R U . . .
C54 C 0.3345(2) 0.8777(2) 0.32908(15) 0.0349(7) Uani 1 1 d . . . . .
C55 C 0.2457(2) 0.8736(2) 0.33372(15) 0.0351(7) Uani 1 1 d . . . . .
H55 H 0.224771 0.833122 0.351794 0.042 Uiso 1 1 calc R U . . .
C56 C 0.1866(2) 0.9272(2) 0.31255(15) 0.0337(7) Uani 1 1 d . . . . .
C57 C 0.2190(2) 0.9899(2) 0.28753(15) 0.0321(7) Uani 1 1 d . . . . .
C58 C 0.3082(2) 0.9940(2) 0.28160(16) 0.0366(7) Uani 1 1 d . . . . .
C59 C 0.3641(2) 0.9372(2) 0.30220(16) 0.0371(7) Uani 1 1 d . . . . .
H59 H 0.423841 0.939425 0.297714 0.044 Uiso 1 1 calc R U . . .
C60 C 0.0949(2) 0.9243(2) 0.31673(16) 0.0385(8) Uani 1 1 d . . . . .
H60 H 0.072055 0.883009 0.333303 0.046 Uiso 1 1 calc R U . . .
C61 C 0.0403(2) 0.9788(2) 0.29769(16) 0.0368(7) Uani 1 1 d . . . . .
H61 H -0.020253 0.974223 0.300675 0.044 Uiso 1 1 calc R U . . .
C62 C 0.0709(2) 1.0432(2) 0.27321(15) 0.0347(7) Uani 1 1 d . . . . .
C63 C 0.1611(2) 1.0483(2) 0.26846(15) 0.0327(7) Uani 1 1 d . . . . .
C64 C 0.1937(2) 1.1116(2) 0.24493(16) 0.0371(7) Uani 1 1 d . . . . .
C65 C 0.2855(3) 1.1143(3) 0.2398(2) 0.0467(9) Uani 1 1 d . . . . .
H65 H 0.309207 1.157073 0.224907 0.056 Uiso 1 1 calc R U . . .
C66 C 0.3383(3) 1.0569(3) 0.2559(2) 0.0476(9) Uani 1 1 d . . . . .
H66 H 0.397212 1.058564 0.249872 0.057 Uiso 1 1 calc R U . . .
C67 C 0.0154(2) 1.1010(2) 0.25396(16) 0.0383(8) Uani 1 1 d . . . . .
H67 H -0.045476 1.097032 0.256230 0.046 Uiso 1 1 calc R U . . .
C68 C 0.0483(3) 1.1641(2) 0.23154(18) 0.0433(8) Uani 1 1 d . . . . .
C69 C 0.1369(3) 1.1684(2) 0.22764(17) 0.0405(8) Uani 1 1 d . . . . .
H69 H 0.159449 1.211595 0.212669 0.049 Uiso 1 1 calc R U . . .
C70 C -0.0108(3) 1.2307(3) 0.2121(2) 0.0565(11) Uani 1 1 d . . . . .
C71 C -0.1021(4) 1.2220(5) 0.2258(4) 0.112(3) Uani 1 1 d . . . . .
H71A H -0.133952 1.166771 0.204696 0.168 Uiso 1 1 calc R U . . .
H71B H -0.137954 1.263769 0.211821 0.168 Uiso 1 1 calc R U . . .
H71C H -0.093264 1.229678 0.269722 0.168 Uiso 1 1 calc R U . . .
C72 C 0.0381(4) 1.3181(3) 0.2511(3) 0.0765(16) Uani 1 1 d . . . . .
H72A H 0.053583 1.317996 0.294291 0.115 Uiso 1 1 calc R U . . .
H72B H -0.002221 1.360092 0.243962 0.115 Uiso 1 1 calc R U . . .
H72C H 0.093314 1.330681 0.239234 0.115 Uiso 1 1 calc R U . . .
C73 C -0.0180(4) 1.2284(4) 0.1461(2) 0.0755(16) Uani 1 1 d . . . . .
H73A H 0.042500 1.239302 0.140748 0.113 Uiso 1 1 calc R U . . .
H73B H -0.054893 1.270525 0.133824 0.113 Uiso 1 1 calc R U . . .
H73C H -0.046314 1.173721 0.120858 0.113 Uiso 1 1 calc R U . . .
C74 C 0.8470(2) 0.5057(2) 0.29031(14) 0.0295(6) Uani 1 1 d . . . . .
C75 C 0.7917(2) 0.4664(2) 0.23278(14) 0.0318(7) Uani 1 1 d . . . . .
H75 H 0.730207 0.447675 0.228159 0.038 Uiso 1 1 calc R U . . .
C76 C 0.8261(2) 0.4546(2) 0.18219(14) 0.0331(7) Uani 1 1 d . . . . .
H76 H 0.787625 0.427172 0.143456 0.040 Uiso 1 1 calc R U . . .
C77 C 0.9157(2) 0.4821(2) 0.18699(13) 0.0295(6) Uani 1 1 d . . . . .
C78 C 0.9694(2) 0.5246(2) 0.24430(14) 0.0340(7) Uani 1 1 d . . . . .
H78 H 1.029899 0.546072 0.248581 0.041 Uiso 1 1 calc R U . . .
C79 C 0.9358(2) 0.5359(2) 0.29517(14) 0.0342(7) Uani 1 1 d . . . . .
H79 H 0.973865 0.564597 0.333734 0.041 Uiso 1 1 calc R U . . .
C80 C 0.9541(2) 0.4616(2) 0.13396(14) 0.0304(6) Uani 1 1 d . . . . .
C81 C 0.8987(2) 0.4459(2) 0.07515(14) 0.0319(7) Uani 1 1 d . . . . .
H81 H 0.837131 0.454872 0.069091 0.038 Uiso 1 1 calc R U . . .
C82 C 0.9317(2) 0.4172(2) 0.02443(14) 0.0314(7) Uani 1 1 d . . . . .
C83 C 1.0240(2) 0.4066(2) 0.03337(14) 0.0309(7) Uani 1 1 d . . . . .
C84 C 1.0818(2) 0.4266(2) 0.09326(15) 0.0322(7) Uani 1 1 d . . . . .
C85 C 1.0458(2) 0.4529(2) 0.14249(14) 0.0326(7) Uani 1 1 d . . . . .
H85 H 1.084324 0.465020 0.182621 0.039 Uiso 1 1 calc R U . . .
C86 C 0.8743(2) 0.3975(2) -0.03649(15) 0.0388(8) Uani 1 1 d . . . . .
H86 H 0.812332 0.405601 -0.043298 0.047 Uiso 1 1 calc R U . . .
C87 C 0.9077(3) 0.3676(2) -0.08438(16) 0.0422(8) Uani 1 1 d . . . . .
H87 H 0.868247 0.354675 -0.124242 0.051 Uiso 1 1 calc R U . . .
C88 C 1.0001(3) 0.3548(2) -0.07688(15) 0.0386(8) Uani 1 1 d . . . . .
C89 C 1.0582(2) 0.3756(2) -0.01729(15) 0.0350(7) Uani 1 1 d . . . . .
C90 C 1.1510(3) 0.3645(2) -0.00817(17) 0.0392(8) Uani 1 1 d . . . . .
C91 C 1.2085(2) 0.3868(2) 0.05262(17) 0.0410(8) Uani 1 1 d . . . . .
H91 H 1.270795 0.380447 0.059133 0.049 Uiso 1 1 calc R U . . .
C92 C 1.1764(2) 0.4163(2) 0.10079(17) 0.0385(8) Uani 1 1 d . . . . .
H92 H 1.216614 0.430758 0.140429 0.046 Uiso 1 1 calc R U . . .
C93 C 1.0346(3) 0.3201(2) -0.12540(18) 0.0472(9) Uani 1 1 d . . . . .
H93 H 0.995753 0.306230 -0.165467 0.057 Uiso 1 1 calc R U . . .
C94 C 1.1245(3) 0.3052(2) -0.11669(19) 0.0488(10) Uani 1 1 d . . . . .
C95 C 1.1809(3) 0.3283(2) -0.05860(19) 0.0462(9) Uani 1 1 d . . . . .
H95 H 1.242558 0.319382 -0.052560 0.055 Uiso 1 1 calc R U . . .
C96 C 1.1579(3) 0.2612(3) -0.1706(2) 0.0562(12) Uani 1 1 d . . . . .
C97A C 1.2739(9) 0.2548(10) -0.1462(6) 0.058(5) Uani 0.324(10) 1 d . . P A 1
H97A H 1.305617 0.309634 -0.123783 0.087 Uiso 0.324(10) 1 calc R U P A 1
H97B H 1.297008 0.234895 -0.181642 0.087 Uiso 0.324(10) 1 calc R U P A 1
H97C H 1.283941 0.216466 -0.119688 0.087 Uiso 0.324(10) 1 calc R U P A 1
C97B C 1.2401(5) 0.3111(4) -0.1741(3) 0.055(2) Uani 0.676(10) 1 d . . P A 2
H97D H 1.227480 0.367915 -0.173754 0.082 Uiso 0.676(10) 1 calc R U P A 2
H97E H 1.255836 0.286732 -0.211806 0.082 Uiso 0.676(10) 1 calc R U P A 2
H97F H 1.290582 0.311260 -0.139165 0.082 Uiso 0.676(10) 1 calc R U P A 2
C98A C 1.1216(13) 0.1721(11) -0.1875(8) 0.052(4) Uani 0.324(10) 1 d . . P A 1
H98A H 1.129265 0.151407 -0.150656 0.078 Uiso 0.324(10) 1 calc R U P A 1
H98B H 1.154367 0.140920 -0.214208 0.078 Uiso 0.324(10) 1 calc R U P A 1
H98C H 1.057242 0.165251 -0.208776 0.078 Uiso 0.324(10) 1 calc R U P A 1
C98B C 1.1692(7) 0.1757(5) -0.1667(5) 0.061(2) Uani 0.676(10) 1 d . . P A 2
H98D H 1.222278 0.175579 -0.133492 0.092 Uiso 0.676(10) 1 calc R U P A 2
H98E H 1.177661 0.144088 -0.205157 0.092 Uiso 0.676(10) 1 calc R U P A 2
H98F H 1.115356 0.150385 -0.159009 0.092 Uiso 0.676(10) 1 calc R U P A 2
C99A C 1.1535(13) 0.3069(9) -0.2147(6) 0.061(5) Uani 0.324(10) 1 d . . P A 1
H99A H 1.090783 0.316277 -0.230353 0.092 Uiso 0.324(10) 1 calc R U P A 1
H99B H 1.175242 0.276219 -0.248100 0.092 Uiso 0.324(10) 1 calc R U P A 1
H99C H 1.191303 0.360164 -0.196377 0.092 Uiso 0.324(10) 1 calc R U P A 1
C99B C 1.0829(5) 0.2556(5) -0.2346(3) 0.061(2) Uani 0.676(10) 1 d . . P A 2
H99D H 1.075487 0.311402 -0.240278 0.092 Uiso 0.676(10) 1 calc R U P A 2
H99E H 1.025060 0.228409 -0.233825 0.092 Uiso 0.676(10) 1 calc R U P A 2
H99F H 1.103253 0.223649 -0.268326 0.092 Uiso 0.676(10) 1 calc R U P A 2
C100 C 0.9340(2) 0.3304(2) 0.54107(13) 0.0291(6) Uani 1 1 d . . . . .
C101 C 0.8910(2) 0.2580(2) 0.54832(15) 0.0328(7) Uani 1 1 d . . . . .
H101 H 0.827190 0.251180 0.541633 0.039 Uiso 1 1 calc R U . . .
C102 C 0.9401(2) 0.1966(2) 0.56503(15) 0.0348(7) Uani 1 1 d . . . . .
H102 H 0.909398 0.147904 0.569182 0.042 Uiso 1 1 calc R U . . .
C103 C 1.0342(2) 0.2048(2) 0.57598(13) 0.0303(6) Uani 1 1 d . . . . .
C104 C 1.0766(2) 0.2757(2) 0.56727(13) 0.0305(6) Uani 1 1 d . . . . .
H104 H 1.140232 0.281975 0.573218 0.037 Uiso 1 1 calc R U . . .
C105 C 1.0274(2) 0.3375(2) 0.55004(14) 0.0297(6) Uani 1 1 d . . . . .
H105 H 1.057825 0.385203 0.544305 0.036 Uiso 1 1 calc R U . . .
C106 C 1.0870(2) 0.1401(2) 0.59674(14) 0.0316(7) Uani 1 1 d . . . . .
C107 C 1.0503(2) 0.0575(2) 0.57944(15) 0.0343(7) Uani 1 1 d . . . . .
H107 H 0.991699 0.042136 0.552253 0.041 Uiso 1 1 calc R U . . .
C108 C 1.0975(2) -0.0037(2) 0.60099(15) 0.0353(7) Uani 1 1 d . . . . .
C109 C 1.1844(2) 0.0203(2) 0.64235(15) 0.0350(7) Uani 1 1 d . . . . .
C110 C 1.2231(2) 0.1041(2) 0.65926(15) 0.0333(7) Uani 1 1 d . . . . .
C111 C 1.1738(2) 0.1625(2) 0.63552(14) 0.0309(7) Uani 1 1 d . . . . .
H111 H 1.200148 0.218465 0.646066 0.037 Uiso 1 1 calc R U . . .
C112 C 1.0612(3) -0.0898(2) 0.58335(18) 0.0442(8) Uani 1 1 d . . . . .
H112 H 1.003611 -0.106865 0.555026 0.053 Uiso 1 1 calc R U . . .
C113 C 1.1068(3) -0.1459(2) 0.6060(2) 0.0488(9) Uani 1 1 d . . . . .
H113 H 1.081417 -0.202223 0.592620 0.059 Uiso 1 1 calc R U . . .
C114 C 1.1925(3) -0.1241(2) 0.64965(18) 0.0428(8) Uani 1 1 d . . . . .
C115 C 1.2314(2) -0.0404(2) 0.66676(16) 0.0366(7) Uani 1 1 d . . . . .
C116 C 1.3178(2) -0.0169(2) 0.70853(17) 0.0400(8) Uani 1 1 d . . . . .
C117 C 1.3566(3) 0.0679(2) 0.72414(17) 0.0420(8) Uani 1 1 d . . . . .
H117 H 1.414960 0.083934 0.751553 0.050 Uiso 1 1 calc R U . . .
C118 C 1.3113(2) 0.1264(2) 0.70042(16) 0.0374(7) Uani 1 1 d . . . . .
H118 H 1.338763 0.182008 0.711385 0.045 Uiso 1 1 calc R U . . .
C119 C 1.2406(3) -0.1823(3) 0.6749(2) 0.0482(9) Uani 1 1 d . . . . .
H119 H 1.215288 -0.238693 0.662746 0.058 Uiso 1 1 calc R U . . .
C120 C 1.3241(3) -0.1595(3) 0.7171(2) 0.0508(10) Uani 1 1 d . . . . .
C121 C 1.3622(3) -0.0775(3) 0.73266(19) 0.0466(9) Uani 1 1 d . . . . .
H121 H 1.420304 -0.062038 0.760572 0.056 Uiso 1 1 calc R U . . .
C122 C 1.3759(3) -0.2226(3) 0.7460(2) 0.0591(12) Uani 1 1 d . . . . .
C123 C 1.3259(3) -0.3103(3) 0.7225(3) 0.0689(15) Uani 1 1 d . . . . .
H12A H 1.267129 -0.311250 0.731780 0.103 Uiso 1 1 calc R U . . .
H12B H 1.361720 -0.348044 0.742136 0.103 Uiso 1 1 calc R U . . .
H12C H 1.316766 -0.327845 0.678345 0.103 Uiso 1 1 calc R U . . .
C124 C 1.4679(3) -0.2240(3) 0.7320(3) 0.0799(18) Uani 1 1 d . . . . .
H12D H 1.460183 -0.226900 0.688725 0.120 Uiso 1 1 calc R U . . .
H12E H 1.495014 -0.272294 0.742151 0.120 Uiso 1 1 calc R U . . .
H12F H 1.507544 -0.173562 0.756310 0.120 Uiso 1 1 calc R U . . .
C125 C 1.3866(4) -0.1975(4) 0.8141(3) 0.0841(18) Uani 1 1 d . . . . .
H12G H 1.418296 -0.141275 0.830515 0.126 Uiso 1 1 calc R U . . .
H12H H 1.421625 -0.235689 0.833788 0.126 Uiso 1 1 calc R U . . .
H12I H 1.326890 -0.199242 0.821989 0.126 Uiso 1 1 calc R U . . .
C126 C 0.8415(3) 0.7008(3) 0.56022(18) 0.0422(8) Uani 1 1 d . . . . .
C127 C 0.8730(4) 0.7769(4) 0.6064(3) 0.0828(17) Uani 1 1 d . . . . .
H12J H 0.877076 0.822879 0.586931 0.124 Uiso 1 1 calc R U . . .
H12K H 0.932800 0.773117 0.631836 0.124 Uiso 1 1 calc R U . . .
H12L H 0.830646 0.786473 0.631669 0.124 Uiso 1 1 calc R U . . .
Cl1 Cl 0.8829(2) 1.14664(17) 0.88140(16) 0.1634(11) Uani 1 1 d . . . . .
Cl2 Cl 0.83884(17) 1.04623(13) 0.95973(10) 0.1208(7) Uani 1 1 d . . . . .
Cl3 Cl 0.96993(14) 1.00571(12) 0.89470(8) 0.1054(6) Uani 1 1 d . . . . .
C136 C 0.8701(5) 1.0477(4) 0.8928(3) 0.0920(19) Uani 1 1 d . . . . .
H136 H 0.821965 1.012871 0.857682 0.110 Uiso 1 1 calc R U . . .
N6 N 0.7641(3) 0.8144(3) 0.8911(2) 0.0810(13) Uani 1 1 d . . . . .
C134 C 0.8249(4) 0.8207(3) 0.9319(3) 0.0634(12) Uani 1 1 d . . . . .
C135 C 0.9039(5) 0.8299(4) 0.9815(3) 0.0879(18) Uani 1 1 d . . . . .
H13A H 0.936188 0.781532 0.974601 0.132 Uiso 1 1 calc R U . . .
H13B H 0.886160 0.834866 1.019489 0.132 Uiso 1 1 calc R U . . .
H13C H 0.943504 0.879724 0.984215 0.132 Uiso 1 1 calc R U . . .
N7 N 0.6557(8) 0.1287(5) 0.0491(4) 0.174(4) Uani 1 1 d . . . . .
C130 C 0.6908(7) 0.1824(5) 0.0357(3) 0.110(3) Uani 1 1 d . . . . .
C131 C 0.7367(5) 0.2441(5) 0.0166(3) 0.099(2) Uani 1 1 d . . . . .
H13D H 0.777643 0.218773 -0.006228 0.148 Uiso 1 1 calc R U . . .
H13E H 0.771589 0.286376 0.052363 0.148 Uiso 1 1 calc R U . . .
H13F H 0.692529 0.269520 -0.009354 0.148 Uiso 1 1 calc R U . . .
N8 N 0.7693(6) -0.0587(5) 0.0494(3) 0.136(3) Uani 1 1 d . . . . .
C132 C 0.7512(5) -0.0296(5) 0.0933(3) 0.101(2) Uani 1 1 d . . . . .
C133 C 0.7201(6) -0.0002(4) 0.1465(3) 0.112(3) Uani 1 1 d . . . . .
H13G H 0.665562 0.026426 0.135402 0.168 Uiso 1 1 calc R U . . .
H13H H 0.767279 0.039758 0.177005 0.168 Uiso 1 1 calc R U . . .
H13I H 0.706112 -0.046860 0.163249 0.168 Uiso 1 1 calc R U . . .
N9 N 0.4689(5) -0.0559(4) 0.1387(3) 0.1053(19) Uani 1 1 d . . . . .
C128 C 0.4442(6) -0.0151(4) 0.1101(3) 0.106(3) Uani 1 1 d . . . . .
C129 C 0.4097(7) 0.0433(6) 0.0748(5) 0.151(4) Uani 1 1 d . . . . .
H12M H 0.393690 0.015942 0.031337 0.227 Uiso 1 1 calc R U . . .
H12N H 0.456238 0.090309 0.083212 0.227 Uiso 1 1 calc R U . . .
H12O H 0.356009 0.062902 0.085913 0.227 Uiso 1 1 calc R U . . .

loop_
_atom_site_aniso_label
_atom_site_aniso_U_11
_atom_site_aniso_U_22
_atom_site_aniso_U_33
_atom_site_aniso_U_23
_atom_site_aniso_U_13
_atom_site_aniso_U_12
Ru1 0.02332(13) 0.04452(17) 0.02497(13) 0.01935(10) 0.01171(9) 0.01821(10)
O1 0.0555(19) 0.067(2) 0.092(3) 0.0024(19) 0.0303(18) -0.0060(17)
N1 0.0277(13) 0.0446(16) 0.0268(12) 0.0201(11) 0.0129(10) 0.0180(11)
N2 0.0287(13) 0.0454(16) 0.0283(13) 0.0188(11) 0.0111(10) 0.0201(11)
N3 0.0256(13) 0.0434(15) 0.0279(12) 0.0192(11) 0.0098(10) 0.0155(11)
N4 0.0238(12) 0.0386(14) 0.0237(12) 0.0149(10) 0.0107(9) 0.0124(10)
N5 0.0283(13) 0.0510(18) 0.0269(13) 0.0172(13) 0.0116(11) 0.0165(12)
C1 0.0283(16) 0.055(2) 0.0369(18) 0.0161(16) 0.0134(14) 0.0097(16)
C2 0.0262(15) 0.0409(17) 0.0246(14) 0.0157(12) 0.0086(11) 0.0142(13)
C3 0.0296(15) 0.0426(18) 0.0315(15) 0.0229(13) 0.0147(12) 0.0196(13)
C4 0.0268(15) 0.054(2) 0.0261(14) 0.0210(14) 0.0127(12) 0.0161(14)
C5 0.0283(15) 0.0439(18) 0.0281(15) 0.0187(13) 0.0128(12) 0.0141(13)
C6 0.0261(15) 0.0485(19) 0.0291(15) 0.0172(14) 0.0139(12) 0.0150(13)
C7 0.0279(15) 0.0483(19) 0.0300(15) 0.0180(14) 0.0134(12) 0.0200(14)
C8 0.0387(18) 0.062(2) 0.0375(18) 0.0256(16) 0.0207(15) 0.0315(17)
C9 0.044(2) 0.063(2) 0.0393(18) 0.0281(17) 0.0220(16) 0.0356(18)
C10 0.0289(16) 0.050(2) 0.0324(16) 0.0204(14) 0.0135(13) 0.0223(14)
C11 0.0315(16) 0.0451(19) 0.0284(15) 0.0186(14) 0.0084(12) 0.0167(14)
C12 0.0270(15) 0.0407(18) 0.0274(14) 0.0178(13) 0.0065(12) 0.0126(13)
C13 0.0327(16) 0.0419(18) 0.0261(15) 0.0163(13) 0.0059(12) 0.0122(13)
C14 0.0311(16) 0.0400(17) 0.0251(14) 0.0166(13) 0.0084(12) 0.0111(13)
C15 0.0250(14) 0.0440(18) 0.0260(14) 0.0177(13) 0.0088(11) 0.0125(13)
C16 0.0273(15) 0.0409(17) 0.0226(13) 0.0139(12) 0.0112(11) 0.0108(13)
C17 0.0241(14) 0.0384(17) 0.0236(13) 0.0131(12) 0.0094(11) 0.0107(12)
C18 0.0291(15) 0.0460(19) 0.0263(14) 0.0143(13) 0.0138(12) 0.0156(13)
C19 0.0287(15) 0.0412(18) 0.0299(15) 0.0143(13) 0.0137(12) 0.0172(13)
C20 0.0223(14) 0.0392(17) 0.0257(14) 0.0137(12) 0.0097(11) 0.0146(12)
C21 0.0235(14) 0.0409(17) 0.0271(14) 0.0173(13) 0.0090(11) 0.0145(12)
C22 0.0285(15) 0.0447(18) 0.0285(15) 0.0197(13) 0.0134(12) 0.0193(13)
C23 0.0290(16) 0.0470(19) 0.0280(15) 0.0130(13) 0.0118(12) 0.0157(14)
C24 0.0284(16) 0.0445(19) 0.0320(16) 0.0149(14) 0.0130(13) 0.0132(13)
C25 0.0322(16) 0.0390(17) 0.0287(15) 0.0167(13) 0.0139(12) 0.0196(13)
C26 0.0342(17) 0.051(2) 0.0275(15) 0.0142(14) 0.0106(13) 0.0148(15)
C27 0.0289(16) 0.057(2) 0.0343(17) 0.0172(15) 0.0151(13) 0.0108(15)
C28 0.0296(15) 0.0401(18) 0.0292(15) 0.0165(13) 0.0118(12) 0.0185(13)
C29 0.0300(16) 0.0418(18) 0.0263(15) 0.0119(13) 0.0088(12) 0.0145(13)
C30 0.0290(15) 0.0381(17) 0.0271(14) 0.0141(13) 0.0091(12) 0.0133(13)
C31 0.0277(15) 0.0396(17) 0.0269(14) 0.0133(13) 0.0096(12) 0.0164(13)
C32 0.0367(18) 0.0408(19) 0.0339(17) 0.0116(14) 0.0130(14) 0.0112(14)
C33 0.0365(17) 0.0413(19) 0.0338(16) 0.0166(14) 0.0161(13) 0.0114(14)
C34 0.0392(18) 0.0392(18) 0.0328(17) 0.0078(14) 0.0131(14) 0.0062(14)
C35 0.0337(17) 0.0430(19) 0.0371(17) 0.0165(15) 0.0140(14) 0.0076(14)
C36 0.0266(15) 0.0446(19) 0.0287(15) 0.0155(13) 0.0089(12) 0.0164(13)
C37 0.0313(16) 0.0414(18) 0.0263(15) 0.0121(13) 0.0077(12) 0.0139(13)
C38 0.043(2) 0.049(2) 0.0330(17) 0.0079(15) 0.0151(15) 0.0066(16)
C39 0.070(3) 0.045(2) 0.041(2) -0.0032(17) 0.0241(19) -0.010(2)
C40 0.055(2) 0.046(2) 0.046(2) 0.0069(17) 0.0239(18) -0.0030(18)
C41 0.0308(16) 0.0464(19) 0.0273(15) 0.0175(14) 0.0099(12) 0.0146(14)
C42 0.0320(16) 0.051(2) 0.0273(15) 0.0160(14) 0.0087(12) 0.0181(15)
C43 0.045(2) 0.049(2) 0.0330(18) 0.0032(15) 0.0122(15) 0.0047(17)
C44 0.0341(17) 0.057(2) 0.0234(14) 0.0132(14) 0.0085(12) 0.0192(15)
C45 0.044(2) 0.058(2) 0.0325(17) 0.0208(16) 0.0142(15) 0.0202(17)
C46 0.041(2) 0.084(3) 0.0275(17) 0.0088(18) 0.0037(15) 0.022(2)
C47 0.045(2) 0.052(2) 0.0377(18) 0.0132(16) 0.0166(15) 0.0180(17)
C48 0.0341(17) 0.049(2) 0.0274(15) 0.0186(14) 0.0105(13) 0.0222(14)
C49 0.0345(18) 0.048(2) 0.0450(19) 0.0257(16) 0.0139(15) 0.0196(15)
C50 0.0291(16) 0.050(2) 0.0448(19) 0.0221(16) 0.0103(14) 0.0185(15)
C51 0.0366(17) 0.047(2) 0.0304(16) 0.0185(14) 0.0110(13) 0.0234(15)
C52 0.0402(19) 0.0424(19) 0.0388(18) 0.0169(15) 0.0126(15) 0.0174(15)
C53 0.0289(16) 0.0455(19) 0.0332(16) 0.0162(14) 0.0061(13) 0.0138(14)
C54 0.0321(16) 0.0455(19) 0.0335(16) 0.0173(14) 0.0104(13) 0.0182(14)
C55 0.0383(18) 0.0424(19) 0.0346(17) 0.0216(14) 0.0142(14) 0.0176(14)
C56 0.0323(16) 0.0450(19) 0.0319(16) 0.0183(14) 0.0129(13) 0.0163(14)
C57 0.0293(16) 0.0412(18) 0.0326(16) 0.0168(14) 0.0108(12) 0.0157(13)
C58 0.0320(17) 0.045(2) 0.0421(18) 0.0225(15) 0.0137(14) 0.0166(14)
C59 0.0305(16) 0.049(2) 0.0412(18) 0.0244(16) 0.0114(14) 0.0191(14)
C60 0.0355(18) 0.050(2) 0.0442(19) 0.0268(16) 0.0199(15) 0.0197(15)
C61 0.0296(16) 0.051(2) 0.0401(18) 0.0211(15) 0.0155(14) 0.0166(14)
C62 0.0335(17) 0.0445(19) 0.0348(16) 0.0187(14) 0.0135(13) 0.0196(14)
C63 0.0322(16) 0.0407(18) 0.0318(16) 0.0168(13) 0.0106(13) 0.0164(14)
C64 0.0339(17) 0.045(2) 0.0399(18) 0.0207(15) 0.0115(14) 0.0144(15)
C65 0.0368(19) 0.054(2) 0.064(2) 0.035(2) 0.0184(18) 0.0157(17)
C66 0.0306(18) 0.058(2) 0.067(3) 0.035(2) 0.0165(17) 0.0179(16)
C67 0.0334(17) 0.048(2) 0.0418(18) 0.0200(16) 0.0130(14) 0.0209(15)
C68 0.0385(19) 0.050(2) 0.049(2) 0.0241(17) 0.0114(16) 0.0218(16)
C69 0.0402(19) 0.044(2) 0.047(2) 0.0242(16) 0.0146(16) 0.0178(15)
C70 0.045(2) 0.066(3) 0.079(3) 0.043(2) 0.024(2) 0.032(2)
C71 0.064(3) 0.116(5) 0.212(9) 0.113(6) 0.063(4) 0.063(4)
C72 0.098(4) 0.069(3) 0.080(4) 0.034(3) 0.033(3) 0.050(3)
C73 0.082(4) 0.088(4) 0.065(3) 0.040(3) 0.008(3) 0.049(3)
C74 0.0310(15) 0.0405(17) 0.0247(14) 0.0150(12) 0.0134(12) 0.0125(13)
C75 0.0279(15) 0.0446(19) 0.0303(15) 0.0170(13) 0.0123(12) 0.0130(13)
C76 0.0348(17) 0.0443(19) 0.0230(14) 0.0124(13) 0.0073(12) 0.0113(14)
C77 0.0325(16) 0.0398(17) 0.0249(14) 0.0165(12) 0.0132(12) 0.0162(13)
C78 0.0278(16) 0.052(2) 0.0298(15) 0.0159(14) 0.0143(12) 0.0098(14)
C79 0.0305(16) 0.051(2) 0.0246(15) 0.0117(14) 0.0100(12) 0.0089(14)
C80 0.0344(16) 0.0387(17) 0.0251(14) 0.0149(13) 0.0121(12) 0.0122(13)
C81 0.0336(16) 0.0413(18) 0.0284(15) 0.0170(13) 0.0126(12) 0.0132(14)
C82 0.0359(17) 0.0385(18) 0.0262(14) 0.0144(13) 0.0125(12) 0.0114(13)
C83 0.0389(17) 0.0338(17) 0.0283(15) 0.0156(13) 0.0150(13) 0.0121(13)
C84 0.0328(16) 0.0384(18) 0.0331(16) 0.0162(13) 0.0138(13) 0.0141(13)
C85 0.0352(17) 0.0442(19) 0.0254(14) 0.0174(13) 0.0108(12) 0.0133(14)
C86 0.0385(18) 0.054(2) 0.0278(16) 0.0164(15) 0.0092(13) 0.0113(16)
C87 0.050(2) 0.053(2) 0.0257(16) 0.0136(15) 0.0113(14) 0.0073(17)
C88 0.053(2) 0.0390(19) 0.0307(16) 0.0117(14) 0.0211(15) 0.0066(16)
C89 0.0436(19) 0.0363(18) 0.0330(16) 0.0143(14) 0.0182(14) 0.0097(14)
C90 0.045(2) 0.0415(19) 0.0443(19) 0.0170(15) 0.0283(16) 0.0126(15)
C91 0.0334(18) 0.054(2) 0.047(2) 0.0232(17) 0.0190(15) 0.0172(16)
C92 0.0335(17) 0.051(2) 0.0404(18) 0.0225(16) 0.0150(14) 0.0163(15)
C93 0.065(3) 0.048(2) 0.0365(19) 0.0109(16) 0.0278(18) 0.0033(19)
C94 0.071(3) 0.040(2) 0.050(2) 0.0109(17) 0.042(2) 0.0070(19)
C95 0.053(2) 0.046(2) 0.054(2) 0.0167(18) 0.0363(19) 0.0138(18)
C96 0.082(3) 0.047(2) 0.054(2) 0.0080(19) 0.049(2) 0.007(2)
C97A 0.045(7) 0.073(10) 0.052(8) -0.010(7) 0.030(6) 0.002(6)
C97B 0.068(5) 0.058(4) 0.054(4) 0.013(3) 0.044(4) 0.009(3)
C98A 0.062(10) 0.052(8) 0.041(8) 0.001(6) 0.019(7) 0.016(8)
C98B 0.081(6) 0.050(4) 0.070(6) 0.020(4) 0.043(5) 0.021(5)
C99A 0.106(15) 0.057(8) 0.049(8) 0.022(7) 0.062(9) 0.029(9)
C99B 0.074(5) 0.080(5) 0.035(3) 0.008(3) 0.028(3) 0.017(4)
C100 0.0271(15) 0.0412(18) 0.0253(14) 0.0150(12) 0.0096(11) 0.0169(13)
C101 0.0260(15) 0.0444(19) 0.0357(16) 0.0197(14) 0.0114(12) 0.0130(13)
C102 0.0346(17) 0.0429(19) 0.0350(17) 0.0197(14) 0.0132(13) 0.0121(14)
C103 0.0303(16) 0.0416(18) 0.0235(14) 0.0142(13) 0.0076(12) 0.0141(13)
C104 0.0280(15) 0.0434(18) 0.0248(14) 0.0132(13) 0.0091(12) 0.0139(13)
C105 0.0284(15) 0.0410(18) 0.0263(14) 0.0141(13) 0.0108(12) 0.0159(13)
C106 0.0316(16) 0.0441(19) 0.0280(15) 0.0180(13) 0.0132(12) 0.0157(14)
C107 0.0344(17) 0.0433(19) 0.0292(15) 0.0139(14) 0.0092(13) 0.0125(14)
C108 0.0388(18) 0.0385(18) 0.0329(16) 0.0115(14) 0.0134(14) 0.0110(14)
C109 0.0356(17) 0.0425(19) 0.0356(17) 0.0184(14) 0.0143(14) 0.0181(14)
C110 0.0335(17) 0.0401(18) 0.0342(16) 0.0178(14) 0.0128(13) 0.0170(14)
C111 0.0336(16) 0.0359(17) 0.0283(15) 0.0138(13) 0.0089(12) 0.0161(13)
C112 0.044(2) 0.046(2) 0.043(2) 0.0110(16) 0.0109(16) 0.0082(16)
C113 0.054(2) 0.036(2) 0.056(2) 0.0073(17) 0.0177(19) 0.0047(17)
C114 0.047(2) 0.0381(19) 0.053(2) 0.0172(16) 0.0223(17) 0.0165(16)
C115 0.0371(18) 0.0396(19) 0.0423(18) 0.0199(15) 0.0158(15) 0.0161(14)
C116 0.0388(19) 0.043(2) 0.047(2) 0.0229(16) 0.0143(15) 0.0197(15)
C117 0.0378(19) 0.047(2) 0.044(2) 0.0215(16) 0.0048(15) 0.0178(16)
C118 0.0334(17) 0.0408(19) 0.0422(18) 0.0203(15) 0.0059(14) 0.0150(14)
C119 0.047(2) 0.040(2) 0.067(3) 0.0228(19) 0.0229(19) 0.0151(17)
C120 0.049(2) 0.052(2) 0.069(3) 0.033(2) 0.027(2) 0.0250(19)
C121 0.041(2) 0.052(2) 0.056(2) 0.0282(19) 0.0144(17) 0.0222(17)
C122 0.050(2) 0.055(3) 0.089(3) 0.043(2) 0.023(2) 0.025(2)
C123 0.059(3) 0.054(3) 0.123(5) 0.051(3) 0.047(3) 0.031(2)
C124 0.045(2) 0.062(3) 0.158(6) 0.067(4) 0.032(3) 0.026(2)
C125 0.084(4) 0.079(4) 0.104(5) 0.056(3) 0.014(3) 0.042(3)
C126 0.0349(18) 0.056(2) 0.041(2) 0.0178(18) 0.0152(15) 0.0100(17)
C127 0.085(4) 0.073(4) 0.077(4) -0.007(3) 0.024(3) -0.009(3)
Cl1 0.197(3) 0.131(2) 0.210(3) 0.110(2) 0.069(2) 0.0653(19)
Cl2 0.1482(18) 0.1064(14) 0.1148(15) 0.0135(12) 0.0633(14) 0.0008(13)
Cl3 0.1118(13) 0.1052(13) 0.0852(11) -0.0024(9) 0.0166(9) 0.0372(10)
C136 0.104(5) 0.085(4) 0.082(4) 0.010(3) 0.023(4) 0.014(4)
N6 0.072(3) 0.093(4) 0.077(3) 0.028(3) 0.016(3) -0.004(3)
C134 0.059(3) 0.053(3) 0.077(3) 0.016(2) 0.018(3) -0.001(2)
C135 0.101(5) 0.077(4) 0.083(4) 0.026(3) 0.015(3) 0.007(3)
N7 0.318(14) 0.111(6) 0.132(6) 0.060(5) 0.100(8) 0.039(7)
C130 0.175(8) 0.097(5) 0.069(4) 0.031(4) 0.033(5) 0.052(5)
C131 0.101(5) 0.096(5) 0.104(5) 0.052(4) 0.006(4) 0.029(4)
N8 0.175(7) 0.175(7) 0.095(5) 0.049(5) 0.079(5) 0.068(6)
C132 0.109(5) 0.127(6) 0.085(5) 0.042(4) 0.035(4) 0.050(5)
C133 0.175(8) 0.082(4) 0.098(5) 0.018(4) 0.072(5) 0.029(5)
N9 0.131(5) 0.071(3) 0.098(4) 0.026(3) -0.005(4) 0.011(3)
C128 0.129(6) 0.074(4) 0.092(5) 0.032(4) -0.021(4) 0.005(4)
C129 0.146(8) 0.130(7) 0.152(8) 0.074(6) -0.040(6) -0.002(6)

loop_
_atom_type_symbol
_atom_type_description
_atom_type_scat_dispersion_real
_atom_type_scat_dispersion_imag
_atom_type_scat_source
C C 0.0033 0.0016 'International Tables Vol C Tables 4.2.6.8 and 6.1.1.4'
H H 0.0000 0.0000 'International Tables Vol C Tables 4.2.6.8 and 6.1.1.4'
Cl Cl 0.1484 0.1585 'International Tables Vol C Tables 4.2.6.8 and 6.1.1.4'
N N 0.0061 0.0033 'International Tables Vol C Tables 4.2.6.8 and 6.1.1.4'
O O 0.0106 0.0060 'International Tables Vol C Tables 4.2.6.8 and 6.1.1.4'
Ru Ru -1.2594 0.8363 'International Tables Vol C Tables 4.2.6.8 and 6.1.1.4'

loop_
_exptl_crystal_face_index_h
_exptl_crystal_face_index_k
_exptl_crystal_face_index_l
_exptl_crystal_face_perp_dist
22 0 -8 0.4563
0 8 -32 0.0570
-22 0 9 0.4471
0 -8 32 0.0513
22 0 -7 0.4562
1 -22 -4 0.0418
-1 22 4 0.0171

loop_
_geom_angle_atom_site_label_1
_geom_angle_atom_site_label_2
_geom_angle_atom_site_label_3
_geom_angle
_geom_angle_site_symmetry_1
_geom_angle_site_symmetry_3
_geom_angle_publ_flag
N1 Ru1 N4 89.98(10) . . ?
N1 Ru1 N5 86.45(11) . . ?
N2 Ru1 N1 90.41(10) . . ?
N2 Ru1 N3 89.47(10) . . ?
N2 Ru1 N4 176.09(11) . . ?
N2 Ru1 N5 81.03(11) . . ?
N3 Ru1 N1 175.80(11) . . ?
N3 Ru1 N4 89.85(10) . . ?
N3 Ru1 N5 89.38(11) . . ?
N4 Ru1 N5 95.11(10) . . ?
C1 Ru1 N1 89.31(14) . . ?
C1 Ru1 N2 97.83(14) . . ?
C1 Ru1 N3 94.87(14) . . ?
C1 Ru1 N4 86.07(13) . . ?
C1 Ru1 N5 175.60(13) . . ?
C2 N1 Ru1 126.0(2) . . ?
C2 N1 C5 108.1(2) . . ?
C5 N1 Ru1 125.8(2) . . ?
C7 N2 Ru1 125.7(2) . . ?
C10 N2 Ru1 126.8(2) . . ?
C10 N2 C7 106.8(3) . . ?
C12 N3 Ru1 126.5(2) . . ?
C12 N3 C15 106.9(2) . . ?
C15 N3 Ru1 126.5(2) . . ?
C17 N4 Ru1 125.9(2) . . ?
C20 N4 Ru1 125.57(19) . . ?
C20 N4 C17 107.7(2) . . ?
C126 N5 Ru1 160.6(3) . . ?
O1 C1 Ru1 172.3(4) . . ?
N1 C2 C3 108.8(3) . . ?
N1 C2 C21 126.2(3) . . ?
C21 C2 C3 125.0(3) . . ?
C2 C3 H3 126.5 . . ?
C4 C3 C2 106.9(3) . . ?
C4 C3 H3 126.5 . . ?
C3 C4 H4 126.3 . . ?
C3 C4 C5 107.5(3) . . ?
C5 C4 H4 126.3 . . ?
N1 C5 C4 108.7(3) . . ?
N1 C5 C6 126.1(3) . . ?
C6 C5 C4 125.2(3) . . ?
C5 C6 C7 125.8(3) . . ?
C5 C6 C22 117.8(3) . . ?
C7 C6 C22 116.3(3) . . ?
N2 C7 C6 125.9(3) . . ?
N2 C7 C8 109.4(3) . . ?
C6 C7 C8 124.6(3) . . ?
C7 C8 H8 126.3 . . ?
C9 C8 C7 107.4(3) . . ?
C9 C8 H8 126.3 . . ?
C8 C9 H9 126.6 . . ?
C8 C9 C10 106.8(3) . . ?
C10 C9 H9 126.6 . . ?
N2 C10 C9 109.6(3) . . ?
N2 C10 C11 126.2(3) . . ?
C11 C10 C9 124.1(3) . . ?
C10 C11 C12 124.8(3) . . ?
C10 C11 C48 118.1(3) . . ?
C12 C11 C48 117.0(3) . . ?
N3 C12 C11 126.1(3) . . ?
N3 C12 C13 109.0(3) . . ?
C11 C12 C13 124.9(3) . . ?
C12 C13 H13 126.2 . . ?
C14 C13 C12 107.6(3) . . ?
C14 C13 H13 126.2 . . ?
C13 C14 H14 126.5 . . ?
C13 C14 C15 107.0(3) . . ?
C15 C14 H14 126.5 . . ?
N3 C15 C14 109.4(3) . . ?
N3 C15 C16 125.6(3) . . ?
C16 C15 C14 125.0(3) . . ?
C15 C16 C74 117.5(3) . . ?
C17 C16 C15 125.6(3) . . ?
C17 C16 C74 116.9(3) . . ?
N4 C17 C16 126.2(3) . . ?
N4 C17 C18 108.9(3) . . ?
C16 C17 C18 124.9(3) . . ?
C17 C18 H18 126.3 . . ?
C19 C18 C17 107.4(3) . . ?
C19 C18 H18 126.3 . . ?
C18 C19 H19 126.3 . . ?
C18 C19 C20 107.4(3) . . ?
C20 C19 H19 126.3 . . ?
N4 C20 C19 108.6(2) . . ?
N4 C20 C21 126.3(3) . . ?
C21 C20 C19 125.0(3) . . ?
C2 C21 C100 117.0(3) . . ?
C20 C21 C2 124.9(3) . . ?
C20 C21 C100 118.1(3) . . ?
C23 C22 C6 120.5(3) . . ?
C27 C22 C6 121.0(3) . . ?
C27 C22 C23 118.5(3) . . ?
C22 C23 H23 119.8 . . ?
C24 C23 C22 120.4(3) . . ?
C24 C23 H23 119.8 . . ?
C23 C24 H24 119.3 . . ?
C23 C24 C25 121.4(3) . . ?
C25 C24 H24 119.3 . . ?
C24 C25 C28 121.4(3) . . ?
C26 C25 C24 117.7(3) . . ?
C26 C25 C28 120.9(3) . . ?
C25 C26 H26 119.4 . . ?
C27 C26 C25 121.2(3) . . ?
C27 C26 H26 119.4 . . ?
C22 C27 H27 119.6 . . ?
C26 C27 C22 120.7(3) . . ?
C26 C27 H27 119.6 . . ?
C29 C28 C25 121.2(3) . . ?
C29 C28 C33 118.9(3) . . ?
C33 C28 C25 119.9(3) . . ?
C28 C29 H29 119.1 . . ?
C28 C29 C30 121.9(3) . . ?
C30 C29 H29 119.1 . . ?
C29 C30 C31 118.5(3) . . ?
C29 C30 C34 123.3(3) . . ?
C34 C30 C31 118.2(3) . . ?
C32 C31 C30 119.6(3) . . ?
C32 C31 C37 120.7(3) . . ?
C37 C31 C30 119.7(3) . . ?
C31 C32 C40 118.0(3) . . ?
C33 C32 C31 119.5(3) . . ?
C33 C32 C40 122.6(3) . . ?
C28 C33 C32 121.7(3) . . ?
C28 C33 H33 119.2 . . ?
C32 C33 H33 119.2 . . ?
C30 C34 H34 118.9 . . ?
C35 C34 C30 122.3(3) . . ?
C35 C34 H34 118.9 . . ?
C34 C35 H35 119.6 . . ?
C34 C35 C36 120.8(3) . . ?
C36 C35 H35 119.6 . . ?
C37 C36 C35 118.3(3) . . ?
C41 C36 C35 122.9(3) . . ?
C41 C36 C37 118.9(3) . . ?
C36 C37 C31 120.7(3) . . ?
C38 C37 C31 119.8(3) . . ?
C38 C37 C36 119.5(3) . . ?
C37 C38 C39 117.9(3) . . ?
C43 C38 C37 118.9(3) . . ?
C43 C38 C39 123.2(3) . . ?
C38 C39 H39 118.9 . . ?
C40 C39 C38 122.3(4) . . ?
C40 C39 H39 118.9 . . ?
C32 C40 H40 119.4 . . ?
C39 C40 C32 121.3(4) . . ?
C39 C40 H40 119.4 . . ?
C36 C41 H41 119.0 . . ?
C42 C41 C36 121.9(3) . . ?
C42 C41 H41 119.0 . . ?
C41 C42 C44 122.7(3) . . ?
C43 C42 C41 118.2(3) . . ?
C43 C42 C44 119.2(3) . . ?
C38 C43 H43 118.7 . . ?
C42 C43 C38 122.6(3) . . ?
C42 C43 H43 118.7 . . ?
C42 C44 C46 108.7(3) . . ?
C45 C44 C42 112.7(3) . . ?
C45 C44 C46 107.9(3) . . ?
C45 C44 C47 109.6(3) . . ?
C47 C44 C42 108.9(3) . . ?
C47 C44 C46 108.9(3) . . ?
C44 C45 H45A 109.5 . . ?
C44 C45 H45B 109.5 . . ?
C44 C45 H45C 109.5 . . ?
H45A C45 H45B 109.5 . . ?
H45A C45 H45C 109.5 . . ?
H45B C45 H45C 109.5 . . ?
C44 C46 H46A 109.5 . . ?
C44 C46 H46B 109.5 . . ?
C44 C46 H46C 109.5 . . ?
H46A C46 H46B 109.5 . . ?
H46A C46 H46C 109.5 . . ?
H46B C46 H46C 109.5 . . ?
C44 C47 H47A 109.5 . . ?
C44 C47 H47B 109.5 . . ?
C44 C47 H47C 109.5 . . ?
H47A C47 H47B 109.5 . . ?
H47A C47 H47C 109.5 . . ?
H47B C47 H47C 109.5 . . ?
C49 C48 C11 120.5(3) . . ?
C53 C48 C11 121.1(3) . . ?
C53 C48 C49 118.4(3) . . ?
C48 C49 H49 119.8 . . ?
C50 C49 C48 120.5(3) . . ?
C50 C49 H49 119.8 . . ?
C49 C50 H50 119.4 . . ?
C51 C50 C49 121.3(3) . . ?
C51 C50 H50 119.4 . . ?
C50 C51 C52 118.5(3) . . ?
C50 C51 C54 121.6(3) . . ?
C52 C51 C54 119.8(3) . . ?
C51 C52 H52 119.9 . . ?
C53 C52 C51 120.2(3) . . ?
C53 C52 H52 119.9 . . ?
C48 C53 H53 119.4 . . ?
C52 C53 C48 121.1(3) . . ?
C52 C53 H53 119.4 . . ?
C55 C54 C51 121.8(3) . . ?
C55 C54 C59 118.4(3) . . ?
C59 C54 C51 119.8(3) . . ?
C54 C55 H55 119.0 . . ?
C54 C55 C56 121.9(3) . . ?
C56 C55 H55 119.0 . . ?
C55 C56 C57 119.0(3) . . ?
C55 C56 C60 123.1(3) . . ?
C57 C56 C60 117.9(3) . . ?
C56 C57 C63 120.1(3) . . ?
C58 C57 C56 119.7(3) . . ?
C58 C57 C63 120.2(3) . . ?
C57 C58 C66 118.3(3) . . ?
C59 C58 C57 118.9(3) . . ?
C59 C58 C66 122.8(3) . . ?
C54 C59 C58 122.0(3) . . ?
C54 C59 H59 119.0 . . ?
C58 C59 H59 119.0 . . ?
C56 C60 H60 119.2 . . ?
C61 C60 C56 121.7(3) . . ?
C61 C60 H60 119.2 . . ?
C60 C61 H61 119.0 . . ?
C60 C61 C62 121.9(3) . . ?
C62 C61 H61 119.0 . . ?
C63 C62 C61 118.1(3) . . ?
C67 C62 C61 122.7(3) . . ?
C67 C62 C63 119.2(3) . . ?
C62 C63 C57 120.3(3) . . ?
C64 C63 C57 120.2(3) . . ?
C64 C63 C62 119.5(3) . . ?
C63 C64 C65 118.1(3) . . ?
C69 C64 C63 119.2(3) . . ?
C69 C64 C65 122.6(3) . . ?
C64 C65 H65 119.5 . . ?
C66 C65 C64 121.0(3) . . ?
C66 C65 H65 119.5 . . ?
C58 C66 H66 119.0 . . ?
C65 C66 C58 122.0(3) . . ?
C65 C66 H66 119.0 . . ?
C62 C67 H67 119.5 . . ?
C68 C67 C62 121.1(3) . . ?
C68 C67 H67 119.5 . . ?
C67 C68 C70 122.0(3) . . ?
C69 C68 C67 118.8(3) . . ?
C69 C68 C70 119.1(3) . . ?
C64 C69 H69 118.9 . . ?
C68 C69 C64 122.1(3) . . ?
C68 C69 H69 118.9 . . ?
C68 C70 C72 108.4(4) . . ?
C71 C70 C68 111.9(4) . . ?
C71 C70 C72 106.1(5) . . ?
C73 C70 C68 109.3(4) . . ?
C73 C70 C71 113.2(5) . . ?
C73 C70 C72 107.8(4) . . ?
C70 C71 H71A 109.5 . . ?
C70 C71 H71B 109.5 . . ?
C70 C71 H71C 109.5 . . ?
H71A C71 H71B 109.5 . . ?
H71A C71 H71C 109.5 . . ?
H71B C71 H71C 109.5 . . ?
C70 C72 H72A 109.5 . . ?
C70 C72 H72B 109.5 . . ?
C70 C72 H72C 109.5 . . ?
H72A C72 H72B 109.5 . . ?
H72A C72 H72C 109.5 . . ?
H72B C72 H72C 109.5 . . ?
C70 C73 H73A 109.5 . . ?
C70 C73 H73B 109.5 . . ?
C70 C73 H73C 109.5 . . ?
H73A C73 H73B 109.5 . . ?
H73A C73 H73C 109.5 . . ?
H73B C73 H73C 109.5 . . ?
C75 C74 C16 121.3(3) . . ?
C79 C74 C16 120.3(3) . . ?
C79 C74 C75 118.4(3) . . ?
C74 C75 H75 119.8 . . ?
C76 C75 C74 120.4(3) . . ?
C76 C75 H75 119.8 . . ?
C75 C76 H76 119.2 . . ?
C75 C76 C77 121.5(3) . . ?
C77 C76 H76 119.2 . . ?
C76 C77 C78 117.6(3) . . ?
C76 C77 C80 121.0(3) . . ?
C78 C77 C80 121.3(3) . . ?
C77 C78 H78 119.4 . . ?
C79 C78 C77 121.2(3) . . ?
C79 C78 H78 119.4 . . ?
C74 C79 H79 119.6 . . ?
C78 C79 C74 120.8(3) . . ?
C78 C79 H79 119.6 . . ?
C81 C80 C77 120.6(3) . . ?
C81 C80 C85 119.0(3) . . ?
C85 C80 C77 120.3(3) . . ?
C80 C81 H81 119.3 . . ?
C80 C81 C82 121.5(3) . . ?
C82 C81 H81 119.3 . . ?
C81 C82 C83 119.2(3) . . ?
C81 C82 C86 122.0(3) . . ?
C83 C82 C86 118.8(3) . . ?
C82 C83 C84 119.4(3) . . ?
C82 C83 C89 120.1(3) . . ?
C84 C83 C89 120.5(3) . . ?
C83 C84 C92 118.0(3) . . ?
C85 C84 C83 119.5(3) . . ?
C85 C84 C92 122.5(3) . . ?
C80 C85 H85 119.3 . . ?
C84 C85 C80 121.3(3) . . ?
C84 C85 H85 119.3 . . ?
C82 C86 H86 119.8 . . ?
C87 C86 C82 120.5(3) . . ?
C87 C86 H86 119.8 . . ?
C86 C87 H87 118.9 . . ?
C86 C87 C88 122.2(3) . . ?
C88 C87 H87 118.9 . . ?
C89 C88 C87 118.1(3) . . ?
C93 C88 C87 122.9(4) . . ?
C93 C88 C89 119.0(4) . . ?
C83 C89 C90 120.0(3) . . ?
C88 C89 C83 120.3(3) . . ?
C88 C89 C90 119.7(3) . . ?
C89 C90 C91 118.5(3) . . ?
C95 C90 C89 118.4(4) . . ?
C95 C90 C91 123.0(4) . . ?
C90 C91 H91 119.1 . . ?
C92 C91 C90 121.7(3) . . ?
C92 C91 H91 119.1 . . ?
C84 C92 H92 119.4 . . ?
C91 C92 C84 121.2(3) . . ?
C91 C92 H92 119.4 . . ?
C88 C93 H93 119.1 . . ?
C94 C93 C88 121.9(4) . . ?
C94 C93 H93 119.1 . . ?
C93 C94 C96 120.2(4) . . ?
C95 C94 C93 118.4(3) . . ?
C95 C94 C96 121.4(4) . . ?
C90 C95 H95 118.7 . . ?
C94 C95 C90 122.5(4) . . ?
C94 C95 H95 118.7 . . ?
C94 C96 C97A 109.7(5) . . ?
C94 C96 C99B 110.6(4) . . ?
C97B C96 C94 110.1(4) . . ?
C97B C96 C99B 105.0(5) . . ?
C98A C96 C94 108.8(7) . . ?
C98A C96 C97A 100.4(9) . . ?
C98B C96 C94 109.3(5) . . ?
C98B C96 C97B 115.2(6) . . ?
C98B C96 C99B 106.5(6) . . ?
C99A C96 C94 112.6(6) . . ?
C99A C96 C97A 102.6(9) . . ?
C99A C96 C98A 121.4(10) . . ?
C96 C97A H97A 109.5 . . ?
C96 C97A H97B 109.5 . . ?
C96 C97A H97C 109.5 . . ?
H97A C97A H97B 109.5 . . ?
H97A C97A H97C 109.5 . . ?
H97B C97A H97C 109.5 . . ?
C96 C97B H97D 109.5 . . ?
C96 C97B H97E 109.5 . . ?
C96 C97B H97F 109.5 . . ?
H97D C97B H97E 109.5 . . ?
H97D C97B H97F 109.5 . . ?
H97E C97B H97F 109.5 . . ?
C96 C98A H98A 109.5 . . ?
C96 C98A H98B 109.5 . . ?
C96 C98A H98C 109.5 . . ?
H98A C98A H98B 109.5 . . ?
H98A C98A H98C 109.5 . . ?
H98B C98A H98C 109.5 . . ?
C96 C98B H98D 109.5 . . ?
C96 C98B H98E 109.5 . . ?
C96 C98B H98F 109.5 . . ?
H98D C98B H98E 109.5 . . ?
H98D C98B H98F 109.5 . . ?
H98E C98B H98F 109.5 . . ?
C96 C99A H99A 109.5 . . ?
C96 C99A H99B 109.5 . . ?
C96 C99A H99C 109.5 . . ?
H99A C99A H99B 109.5 . . ?
H99A C99A H99C 109.5 . . ?
H99B C99A H99C 109.5 . . ?
C96 C99B H99D 109.5 . . ?
C96 C99B H99E 109.5 . . ?
C96 C99B H99F 109.5 . . ?
H99D C99B H99E 109.5 . . ?
H99D C99B H99F 109.5 . . ?
H99E C99B H99F 109.5 . . ?
C101 C100 C21 120.0(3) . . ?
C105 C100 C21 122.0(3) . . ?
C105 C100 C101 118.0(3) . . ?
C100 C101 H101 119.5 . . ?
C102 C101 C100 120.9(3) . . ?
C102 C101 H101 119.5 . . ?
C101 C102 H102 119.4 . . ?
C101 C102 C103 121.2(3) . . ?
C103 C102 H102 119.4 . . ?
C102 C103 C106 120.9(3) . . ?
C104 C103 C102 117.8(3) . . ?
C104 C103 C106 121.3(3) . . ?
C103 C104 H104 119.4 . . ?
C105 C104 C103 121.2(3) . . ?
C105 C104 H104 119.4 . . ?
C100 C105 H105 119.6 . . ?
C104 C105 C100 120.8(3) . . ?
C104 C105 H105 119.6 . . ?
C107 C106 C103 121.1(3) . . ?
C107 C106 C111 119.1(3) . . ?
C111 C106 C103 119.8(3) . . ?
C106 C107 H107 119.1 . . ?
C106 C107 C108 121.9(3) . . ?
C108 C107 H107 119.1 . . ?
C107 C108 C109 118.6(3) . . ?
C107 C108 C112 122.9(3) . . ?
C109 C108 C112 118.5(3) . . ?
C108 C109 C115 119.3(3) . . ?
C110 C109 C108 119.9(3) . . ?
C110 C109 C115 120.8(3) . . ?
C109 C110 C118 118.8(3) . . ?
C111 C110 C109 119.2(3) . . ?
C111 C110 C118 122.0(3) . . ?
C106 C111 C110 121.3(3) . . ?
C106 C111 H111 119.3 . . ?
C110 C111 H111 119.3 . . ?
C108 C112 H112 119.4 . . ?
C113 C112 C108 121.2(4) . . ?
C113 C112 H112 119.4 . . ?
C112 C113 H113 118.9 . . ?
C112 C113 C114 122.1(4) . . ?
C114 C113 H113 118.9 . . ?
C115 C114 C113 118.1(3) . . ?
C119 C114 C113 122.8(4) . . ?
C119 C114 C115 119.0(4) . . ?
C114 C115 C109 120.6(3) . . ?
C116 C115 C109 119.6(3) . . ?
C116 C115 C114 119.8(3) . . ?
C115 C116 C117 118.8(3) . . ?
C121 C116 C115 118.6(4) . . ?
C121 C116 C117 122.6(4) . . ?
C116 C117 H117 119.2 . . ?
C118 C117 C116 121.5(3) . . ?
C118 C117 H117 119.2 . . ?
C110 C118 H118 119.8 . . ?
C117 C118 C110 120.4(3) . . ?
C117 C118 H118 119.8 . . ?
C114 C119 H119 119.2 . . ?
C120 C119 C114 121.6(4) . . ?
C120 C119 H119 119.2 . . ?
C119 C120 C121 118.8(4) . . ?
C119 C120 C122 121.7(4) . . ?
C121 C120 C122 119.4(4) . . ?
C116 C121 H121 119.0 . . ?
C120 C121 C116 122.1(4) . . ?
C120 C121 H121 119.0 . . ?
C123 C122 C120 112.7(4) . . ?
C124 C122 C120 109.5(4) . . ?
C124 C122 C123 108.0(4) . . ?
C125 C122 C120 108.0(4) . . ?
C125 C122 C123 107.6(4) . . ?
C125 C122 C124 111.0(5) . . ?
C122 C123 H12A 109.5 . . ?
C122 C123 H12B 109.5 . . ?
C122 C123 H12C 109.5 . . ?
H12A C123 H12B 109.5 . . ?
H12A C123 H12C 109.5 . . ?
H12B C123 H12C 109.5 . . ?
C122 C124 H12D 109.5 . . ?
C122 C124 H12E 109.5 . . ?
C122 C124 H12F 109.5 . . ?
H12D C124 H12E 109.5 . . ?
H12D C124 H12F 109.5 . . ?
H12E C124 H12F 109.5 . . ?
C122 C125 H12G 109.5 . . ?
C122 C125 H12H 109.5 . . ?
C122 C125 H12I 109.5 . . ?
H12G C125 H12H 109.5 . . ?
H12G C125 H12I 109.5 . . ?
H12H C125 H12I 109.5 . . ?
N5 C126 C127 178.4(5) . . ?
C126 C127 H12J 109.5 . . ?
C126 C127 H12K 109.5 . . ?
C126 C127 H12L 109.5 . . ?
H12J C127 H12K 109.5 . . ?
H12J C127 H12L 109.5 . . ?
H12K C127 H12L 109.5 . . ?
Cl1 C136 Cl2 112.7(4) . . ?
Cl1 C136 H136 108.4 . . ?
Cl2 C136 H136 108.4 . . ?
Cl3 C136 Cl1 109.1(4) . . ?
Cl3 C136 Cl2 109.6(4) . . ?
Cl3 C136 H136 108.4 . . ?
N6 C134 C135 177.2(6) . . ?
C134 C135 H13A 109.5 . . ?
C134 C135 H13B 109.5 . . ?
C134 C135 H13C 109.5 . . ?
H13A C135 H13B 109.5 . . ?
H13A C135 H13C 109.5 . . ?
H13B C135 H13C 109.5 . . ?
N7 C130 C131 175.9(9) . . ?
C130 C131 H13D 109.5 . . ?
C130 C131 H13E 109.5 . . ?
C130 C131 H13F 109.5 . . ?
H13D C131 H13E 109.5 . . ?
H13D C131 H13F 109.5 . . ?
H13E C131 H13F 109.5 . . ?
N8 C132 C133 173.6(10) . . ?
C132 C133 H13G 109.5 . . ?
C132 C133 H13H 109.5 . . ?
C132 C133 H13I 109.5 . . ?
H13G C133 H13H 109.5 . . ?
H13G C133 H13I 109.5 . . ?
H13H C133 H13I 109.5 . . ?
N9 C128 C129 176.5(11) . . ?
C128 C129 H12M 109.5 . . ?
C128 C129 H12N 109.5 . . ?
C128 C129 H12O 109.5 . . ?
H12M C129 H12N 109.5 . . ?
H12M C129 H12O 109.5 . . ?
H12N C129 H12O 109.5 . . ?

loop_
_geom_bond_atom_site_label_1
_geom_bond_atom_site_label_2
_geom_bond_distance
_geom_bond_site_symmetry_2
_geom_bond_publ_flag
Ru1 N1 2.054(2) . ?
Ru1 N2 2.048(3) . ?
Ru1 N3 2.053(2) . ?
Ru1 N4 2.060(2) . ?
Ru1 N5 2.161(3) . ?
Ru1 C1 1.817(4) . ?
O1 C1 1.152(5) . ?
N1 C2 1.364(4) . ?
N1 C5 1.368(4) . ?
N2 C7 1.374(4) . ?
N2 C10 1.370(4) . ?
N3 C12 1.373(4) . ?
N3 C15 1.378(4) . ?
N4 C17 1.373(4) . ?
N4 C20 1.369(4) . ?
N5 C126 1.122(5) . ?
C2 C3 1.452(4) . ?
C2 C21 1.407(4) . ?
C3 H3 0.9500 . ?
C3 C4 1.355(4) . ?
C4 H4 0.9500 . ?
C4 C5 1.444(4) . ?
C5 C6 1.393(4) . ?
C6 C7 1.399(4) . ?
C6 C22 1.502(4) . ?
C7 C8 1.440(5) . ?
C8 H8 0.9500 . ?
C8 C9 1.356(5) . ?
C9 H9 0.9500 . ?
C9 C10 1.446(5) . ?
C10 C11 1.396(4) . ?
C11 C12 1.398(4) . ?
C11 C48 1.501(4) . ?
C12 C13 1.447(4) . ?
C13 H13 0.9500 . ?
C13 C14 1.350(5) . ?
C14 H14 0.9500 . ?
C14 C15 1.444(4) . ?
C15 C16 1.399(4) . ?
C16 C17 1.399(4) . ?
C16 C74 1.496(4) . ?
C17 C18 1.438(4) . ?
C18 H18 0.9500 . ?
C18 C19 1.351(4) . ?
C19 H19 0.9500 . ?
C19 C20 1.446(4) . ?
C20 C21 1.403(4) . ?
C21 C100 1.492(4) . ?
C22 C23 1.395(5) . ?
C22 C27 1.389(5) . ?
C23 H23 0.9500 . ?
C23 C24 1.383(4) . ?
C24 H24 0.9500 . ?
C24 C25 1.397(5) . ?
C25 C26 1.392(5) . ?
C25 C28 1.492(4) . ?
C26 H26 0.9500 . ?
C26 C27 1.388(4) . ?
C27 H27 0.9500 . ?
C28 C29 1.383(5) . ?
C28 C33 1.393(5) . ?
C29 H29 0.9500 . ?
C29 C30 1.409(4) . ?
C30 C31 1.426(5) . ?
C30 C34 1.418(5) . ?
C31 C32 1.412(5) . ?
C31 C37 1.425(4) . ?
C32 C33 1.394(5) . ?
C32 C40 1.441(5) . ?
C33 H33 0.9500 . ?
C34 H34 0.9500 . ?
C34 C35 1.364(5) . ?
C35 H35 0.9500 . ?
C35 C36 1.432(5) . ?
C36 C37 1.417(5) . ?
C36 C41 1.404(4) . ?
C37 C38 1.415(5) . ?
C38 C39 1.441(6) . ?
C38 C43 1.395(5) . ?
C39 H39 0.9500 . ?
C39 C40 1.331(5) . ?
C40 H40 0.9500 . ?
C41 H41 0.9500 . ?
C41 C42 1.391(5) . ?
C42 C43 1.382(5) . ?
C42 C44 1.539(4) . ?
C43 H43 0.9500 . ?
C44 C45 1.522(5) . ?
C44 C46 1.542(5) . ?
C44 C47 1.535(5) . ?
C45 H45A 0.9800 . ?
C45 H45B 0.9800 . ?
C45 H45C 0.9800 . ?
C46 H46A 0.9800 . ?
C46 H46B 0.9800 . ?
C46 H46C 0.9800 . ?
C47 H47A 0.9800 . ?
C47 H47B 0.9800 . ?
C47 H47C 0.9800 . ?
C48 C49 1.396(5) . ?
C48 C53 1.391(5) . ?
C49 H49 0.9500 . ?
C49 C50 1.390(5) . ?
C50 H50 0.9500 . ?
C50 C51 1.382(5) . ?
C51 C52 1.403(5) . ?
C51 C54 1.498(4) . ?
C52 H52 0.9500 . ?
C52 C53 1.391(5) . ?
C53 H53 0.9500 . ?
C54 C55 1.394(5) . ?
C54 C59 1.396(5) . ?
C55 H55 0.9500 . ?
C55 C56 1.397(4) . ?
C56 C57 1.425(5) . ?
C56 C60 1.436(5) . ?
C57 C58 1.412(5) . ?
C57 C63 1.432(4) . ?
C58 C59 1.404(5) . ?
C58 C66 1.425(5) . ?
C59 H59 0.9500 . ?
C60 H60 0.9500 . ?
C60 C61 1.352(5) . ?
C61 H61 0.9500 . ?
C61 C62 1.429(5) . ?
C62 C63 1.418(5) . ?
C62 C67 1.405(4) . ?
C63 C64 1.412(5) . ?
C64 C65 1.446(5) . ?
C64 C69 1.390(5) . ?
C65 H65 0.9500 . ?
C65 C66 1.352(5) . ?
C66 H66 0.9500 . ?
C67 H67 0.9500 . ?
C67 C68 1.395(5) . ?
C68 C69 1.386(5) . ?
C68 C70 1.556(5) . ?
C69 H69 0.9500 . ?
C70 C71 1.519(7) . ?
C70 C72 1.572(8) . ?
C70 C73 1.512(7) . ?
C71 H71A 0.9800 . ?
C71 H71B 0.9800 . ?
C71 H71C 0.9800 . ?
C72 H72A 0.9800 . ?
C72 H72B 0.9800 . ?
C72 H72C 0.9800 . ?
C73 H73A 0.9800 . ?
C73 H73B 0.9800 . ?
C73 H73C 0.9800 . ?
C74 C75 1.396(5) . ?
C74 C79 1.395(5) . ?
C75 H75 0.9500 . ?
C75 C76 1.390(4) . ?
C76 H76 0.9500 . ?
C76 C77 1.395(5) . ?
C77 C78 1.396(5) . ?
C77 C80 1.484(4) . ?
C78 H78 0.9500 . ?
C78 C79 1.389(4) . ?
C79 H79 0.9500 . ?
C80 C81 1.388(4) . ?
C80 C85 1.396(5) . ?
C81 H81 0.9500 . ?
C81 C82 1.403(4) . ?
C82 C83 1.412(5) . ?
C82 C86 1.435(5) . ?
C83 C84 1.418(5) . ?
C83 C89 1.421(4) . ?
C84 C85 1.395(4) . ?
C84 C92 1.449(5) . ?
C85 H85 0.9500 . ?
C86 H86 0.9500 . ?
C86 C87 1.356(5) . ?
C87 H87 0.9500 . ?
C87 C88 1.425(6) . ?
C88 C89 1.414(5) . ?
C88 C93 1.396(5) . ?
C89 C90 1.421(5) . ?
C90 C91 1.433(5) . ?
C90 C95 1.399(5) . ?
C91 H91 0.9500 . ?
C91 C92 1.347(5) . ?
C92 H92 0.9500 . ?
C93 H93 0.9500 . ?
C93 C94 1.394(6) . ?
C94 C95 1.378(6) . ?
C94 C96 1.533(5) . ?
C95 H95 0.9500 . ?
C96 C97A 1.753(15) . ?
C96 C97B 1.499(7) . ?
C96 C98A 1.489(19) . ?
C96 C98B 1.471(10) . ?
C96 C99A 1.402(13) . ?
C96 C99B 1.632(9) . ?
C97A H97A 0.9800 . ?
C97A H97B 0.9800 . ?
C97A H97C 0.9800 . ?
C97B H97D 0.9800 . ?
C97B H97E 0.9800 . ?
C97B H97F 0.9800 . ?
C98A H98A 0.9800 . ?
C98A H98B 0.9800 . ?
C98A H98C 0.9800 . ?
C98B H98D 0.9800 . ?
C98B H98E 0.9800 . ?
C98B H98F 0.9800 . ?
C99A H99A 0.9800 . ?
C99A H99B 0.9800 . ?
C99A H99C 0.9800 . ?
C99B H99D 0.9800 . ?
C99B H99E 0.9800 . ?
C99B H99F 0.9800 . ?
C100 C101 1.405(5) . ?
C100 C105 1.394(4) . ?
C101 H101 0.9500 . ?
C101 C102 1.381(5) . ?
C102 H102 0.9500 . ?
C102 C103 1.400(5) . ?
C103 C104 1.395(5) . ?
C103 C106 1.487(4) . ?
C104 H104 0.9500 . ?
C104 C105 1.391(4) . ?
C105 H105 0.9500 . ?
C106 C107 1.391(5) . ?
C106 C111 1.394(5) . ?
C107 H107 0.9500 . ?
C107 C108 1.403(5) . ?
C108 C109 1.419(5) . ?
C108 C112 1.443(5) . ?
C109 C110 1.418(5) . ?
C109 C115 1.422(5) . ?
C110 C111 1.400(4) . ?
C110 C118 1.431(5) . ?
C111 H111 0.9500 . ?
C112 H112 0.9500 . ?
C112 C113 1.330(6) . ?
C113 H113 0.9500 . ?
C113 C114 1.425(6) . ?
C114 C115 1.417(5) . ?
C114 C119 1.404(5) . ?
C115 C116 1.416(5) . ?
C116 C117 1.434(5) . ?
C116 C121 1.401(5) . ?
C117 H117 0.9500 . ?
C117 C118 1.372(5) . ?
C118 H118 0.9500 . ?
C119 H119 0.9500 . ?
C119 C120 1.387(6) . ?
C120 C121 1.390(6) . ?
C120 C122 1.537(6) . ?
C121 H121 0.9500 . ?
C122 C123 1.530(7) . ?
C122 C124 1.529(7) . ?
C122 C125 1.519(8) . ?
C123 H12A 0.9800 . ?
C123 H12B 0.9800 . ?
C123 H12C 0.9800 . ?
C124 H12D 0.9800 . ?
C124 H12E 0.9800 . ?
C124 H12F 0.9800 . ?
C125 H12G 0.9800 . ?
C125 H12H 0.9800 . ?
C125 H12I 0.9800 . ?
C126 C127 1.444(7) . ?
C127 H12J 0.9800 . ?
C127 H12K 0.9800 . ?
C127 H12L 0.9800 . ?
Cl1 C136 1.739(7) . ?
Cl2 C136 1.749(7) . ?
Cl3 C136 1.724(7) . ?
C136 H136 1.0000 . ?
N6 C134 1.142(7) . ?
C134 C135 1.434(8) . ?
C135 H13A 0.9800 . ?
C135 H13B 0.9800 . ?
C135 H13C 0.9800 . ?
N7 C130 1.156(11) . ?
C130 C131 1.422(11) . ?
C131 H13D 0.9800 . ?
C131 H13E 0.9800 . ?
C131 H13F 0.9800 . ?
N8 C132 1.144(9) . ?
C132 C133 1.438(9) . ?
C133 H13G 0.9800 . ?
C133 H13H 0.9800 . ?
C133 H13I 0.9800 . ?
N9 C128 1.079(8) . ?
C128 C129 1.456(10) . ?
C129 H12M 0.9800 . ?
C129 H12N 0.9800 . ?
C129 H12O 0.9800 . ?

loop_
_geom_torsion_atom_site_label_1
_geom_torsion_atom_site_label_2
_geom_torsion_atom_site_label_3
_geom_torsion_atom_site_label_4
_geom_torsion
_geom_torsion_site_symmetry_1
_geom_torsion_site_symmetry_2
_geom_torsion_site_symmetry_3
_geom_torsion_site_symmetry_4
_geom_torsion_publ_flag
Ru1 N1 C2 C3 -177.0(2) . . . . ?
Ru1 N1 C2 C21 4.7(5) . . . . ?
Ru1 N1 C5 C4 178.1(2) . . . . ?
Ru1 N1 C5 C6 -2.1(5) . . . . ?
Ru1 N2 C7 C6 -6.1(5) . . . . ?
Ru1 N2 C7 C8 170.5(3) . . . . ?
Ru1 N2 C10 C9 -171.2(3) . . . . ?
Ru1 N2 C10 C11 4.1(5) . . . . ?
Ru1 N3 C12 C11 1.4(5) . . . . ?
Ru1 N3 C12 C13 -178.4(2) . . . . ?
Ru1 N3 C15 C14 178.8(2) . . . . ?
Ru1 N3 C15 C16 -3.1(5) . . . . ?
Ru1 N4 C17 C16 5.8(5) . . . . ?
Ru1 N4 C17 C18 -172.1(2) . . . . ?
Ru1 N4 C20 C19 172.0(2) . . . . ?
Ru1 N4 C20 C21 -5.4(5) . . . . ?
N1 C2 C3 C4 -0.6(4) . . . . ?
N1 C2 C21 C20 3.8(5) . . . . ?
N1 C2 C21 C100 -174.6(3) . . . . ?
N1 C5 C6 C7 2.4(6) . . . . ?
N1 C5 C6 C22 -178.7(3) . . . . ?
N2 C7 C8 C9 1.2(5) . . . . ?
N2 C10 C11 C12 -3.4(6) . . . . ?
N2 C10 C11 C48 176.2(3) . . . . ?
N3 C12 C13 C14 -0.4(4) . . . . ?
N3 C15 C16 C17 0.0(5) . . . . ?
N3 C15 C16 C74 180.0(3) . . . . ?
N4 C17 C18 C19 1.4(4) . . . . ?
N4 C20 C21 C2 -3.4(5) . . . . ?
N4 C20 C21 C100 175.0(3) . . . . ?
C2 N1 C5 C4 1.8(4) . . . . ?
C2 N1 C5 C6 -178.4(3) . . . . ?
C2 C3 C4 C5 1.7(4) . . . . ?
C2 C21 C100 C101 57.7(4) . . . . ?
C2 C21 C100 C105 -123.8(3) . . . . ?
C3 C2 C21 C20 -174.2(3) . . . . ?
C3 C2 C21 C100 7.4(5) . . . . ?
C3 C4 C5 N1 -2.2(4) . . . . ?
C3 C4 C5 C6 178.0(3) . . . . ?
C4 C5 C6 C7 -177.8(3) . . . . ?
C4 C5 C6 C22 1.1(5) . . . . ?
C5 N1 C2 C3 -0.8(4) . . . . ?
C5 N1 C2 C21 -179.0(3) . . . . ?
C5 C6 C7 N2 2.0(6) . . . . ?
C5 C6 C7 C8 -174.0(4) . . . . ?
C5 C6 C22 C23 -106.2(4) . . . . ?
C5 C6 C22 C27 73.7(4) . . . . ?
C6 C7 C8 C9 177.8(4) . . . . ?
C6 C22 C23 C24 179.3(3) . . . . ?
C6 C22 C27 C26 -179.7(3) . . . . ?
C7 N2 C10 C9 -0.4(4) . . . . ?
C7 N2 C10 C11 174.9(4) . . . . ?
C7 C6 C22 C23 72.8(4) . . . . ?
C7 C6 C22 C27 -107.3(4) . . . . ?
C7 C8 C9 C10 -1.4(5) . . . . ?
C8 C9 C10 N2 1.2(5) . . . . ?
C8 C9 C10 C11 -174.2(4) . . . . ?
C9 C10 C11 C12 171.2(4) . . . . ?
C9 C10 C11 C48 -9.2(6) . . . . ?
C10 N2 C7 C6 -177.0(3) . . . . ?
C10 N2 C7 C8 -0.5(4) . . . . ?
C10 C11 C12 N3 0.5(6) . . . . ?
C10 C11 C12 C13 -179.7(3) . . . . ?
C10 C11 C48 C49 -68.0(5) . . . . ?
C10 C11 C48 C53 112.6(4) . . . . ?
C11 C12 C13 C14 179.8(3) . . . . ?
C11 C48 C49 C50 -178.1(3) . . . . ?
C11 C48 C53 C52 178.7(3) . . . . ?
C12 N3 C15 C14 0.4(4) . . . . ?
C12 N3 C15 C16 178.5(3) . . . . ?
C12 C11 C48 C49 111.7(4) . . . . ?
C12 C11 C48 C53 -67.8(4) . . . . ?
C12 C13 C14 C15 0.7(4) . . . . ?
C13 C14 C15 N3 -0.7(4) . . . . ?
C13 C14 C15 C16 -178.8(3) . . . . ?
C14 C15 C16 C17 177.8(3) . . . . ?
C14 C15 C16 C74 -2.2(5) . . . . ?
C15 N3 C12 C11 179.7(3) . . . . ?
C15 N3 C12 C13 0.0(4) . . . . ?
C15 C16 C17 N4 -1.5(5) . . . . ?
C15 C16 C17 C18 176.1(3) . . . . ?
C15 C16 C74 C75 -65.7(4) . . . . ?
C15 C16 C74 C79 115.6(4) . . . . ?
C16 C17 C18 C19 -176.5(3) . . . . ?
C16 C74 C75 C76 -175.8(3) . . . . ?
C16 C74 C79 C78 176.5(3) . . . . ?
C17 N4 C20 C19 1.9(3) . . . . ?
C17 N4 C20 C21 -175.4(3) . . . . ?
C17 C16 C74 C75 114.3(4) . . . . ?
C17 C16 C74 C79 -64.4(4) . . . . ?
C17 C18 C19 C20 -0.3(4) . . . . ?
C18 C19 C20 N4 -1.0(4) . . . . ?
C18 C19 C20 C21 176.4(3) . . . . ?
C19 C20 C21 C2 179.7(3) . . . . ?
C19 C20 C21 C100 -1.9(5) . . . . ?
C20 N4 C17 C16 175.8(3) . . . . ?
C20 N4 C17 C18 -2.1(4) . . . . ?
C20 C21 C100 C101 -120.9(3) . . . . ?
C20 C21 C100 C105 57.7(4) . . . . ?
C21 C2 C3 C4 177.7(3) . . . . ?
C21 C100 C101 C102 179.9(3) . . . . ?
C21 C100 C105 C104 179.7(3) . . . . ?
C22 C6 C7 N2 -176.9(3) . . . . ?
C22 C6 C7 C8 7.1(5) . . . . ?
C22 C23 C24 C25 0.3(5) . . . . ?
C23 C22 C27 C26 0.3(5) . . . . ?
C23 C24 C25 C26 0.3(5) . . . . ?
C23 C24 C25 C28 -180.0(3) . . . . ?
C24 C25 C26 C27 -0.7(5) . . . . ?
C24 C25 C28 C29 28.4(5) . . . . ?
C24 C25 C28 C33 -152.4(3) . . . . ?
C25 C26 C27 C22 0.4(5) . . . . ?
C25 C28 C29 C30 177.9(3) . . . . ?
C25 C28 C33 C32 -178.4(3) . . . . ?
C26 C25 C28 C29 -151.9(3) . . . . ?
C26 C25 C28 C33 27.3(4) . . . . ?
C27 C22 C23 C24 -0.6(5) . . . . ?
C28 C25 C26 C27 179.6(3) . . . . ?
C28 C29 C30 C31 1.1(5) . . . . ?
C28 C29 C30 C34 -177.9(3) . . . . ?
C29 C28 C33 C32 0.8(5) . . . . ?
C29 C30 C31 C32 -0.5(4) . . . . ?
C29 C30 C31 C37 -179.8(3) . . . . ?
C29 C30 C34 C35 179.7(3) . . . . ?
C30 C31 C32 C33 0.0(5) . . . . ?
C30 C31 C32 C40 -178.7(3) . . . . ?
C30 C31 C37 C36 0.5(5) . . . . ?
C30 C31 C37 C38 -179.3(3) . . . . ?
C30 C34 C35 C36 -0.4(5) . . . . ?
C31 C30 C34 C35 0.6(5) . . . . ?
C31 C32 C33 C28 -0.1(5) . . . . ?
C31 C32 C40 C39 -2.8(6) . . . . ?
C31 C37 C38 C39 -1.3(5) . . . . ?
C31 C37 C38 C43 178.9(3) . . . . ?
C32 C31 C37 C36 -178.8(3) . . . . ?
C32 C31 C37 C38 1.4(5) . . . . ?
C33 C28 C29 C30 -1.3(5) . . . . ?
C33 C32 C40 C39 178.5(4) . . . . ?
C34 C30 C31 C32 178.6(3) . . . . ?
C34 C30 C31 C37 -0.7(4) . . . . ?
C34 C35 C36 C37 0.2(5) . . . . ?
C34 C35 C36 C41 179.7(3) . . . . ?
C35 C36 C37 C31 -0.3(5) . . . . ?
C35 C36 C37 C38 179.5(3) . . . . ?
C35 C36 C41 C42 -178.5(3) . . . . ?
C36 C37 C38 C39 178.9(4) . . . . ?
C36 C37 C38 C43 -0.9(5) . . . . ?
C36 C41 C42 C43 -1.1(5) . . . . ?
C36 C41 C42 C44 178.6(3) . . . . ?
C37 C31 C32 C33 179.3(3) . . . . ?
C37 C31 C32 C40 0.5(5) . . . . ?
C37 C36 C41 C42 1.0(5) . . . . ?
C37 C38 C39 C40 -1.0(7) . . . . ?
C37 C38 C43 C42 0.7(6) . . . . ?
C38 C39 C40 C32 3.1(7) . . . . ?
C39 C38 C43 C42 -179.0(4) . . . . ?
C40 C32 C33 C28 178.5(3) . . . . ?
C41 C36 C37 C31 -179.7(3) . . . . ?
C41 C36 C37 C38 0.1(5) . . . . ?
C41 C42 C43 C38 0.3(6) . . . . ?
C41 C42 C44 C45 8.5(4) . . . . ?
C41 C42 C44 C46 128.0(4) . . . . ?
C41 C42 C44 C47 -113.4(4) . . . . ?
C43 C38 C39 C40 178.8(4) . . . . ?
C43 C42 C44 C45 -171.8(3) . . . . ?
C43 C42 C44 C46 -52.2(4) . . . . ?
C43 C42 C44 C47 66.3(4) . . . . ?
C44 C42 C43 C38 -179.5(3) . . . . ?
C48 C11 C12 N3 -179.1(3) . . . . ?
C48 C11 C12 C13 0.6(5) . . . . ?
C48 C49 C50 C51 -1.0(6) . . . . ?
C49 C48 C53 C52 -0.8(5) . . . . ?
C49 C50 C51 C52 -0.1(5) . . . . ?
C49 C50 C51 C54 -179.8(3) . . . . ?
C50 C51 C52 C53 0.7(5) . . . . ?
C50 C51 C54 C55 27.9(5) . . . . ?
C50 C51 C54 C59 -153.9(4) . . . . ?
C51 C52 C53 C48 -0.2(5) . . . . ?
C51 C54 C55 C56 178.0(3) . . . . ?
C51 C54 C59 C58 -176.3(3) . . . . ?
C52 C51 C54 C55 -151.8(3) . . . . ?
C52 C51 C54 C59 26.3(5) . . . . ?
C53 C48 C49 C50 1.4(5) . . . . ?
C54 C51 C52 C53 -179.6(3) . . . . ?
C54 C55 C56 C57 -2.3(5) . . . . ?
C54 C55 C56 C60 180.0(3) . . . . ?
C55 C54 C59 C58 1.9(5) . . . . ?
C55 C56 C57 C58 3.3(5) . . . . ?
C55 C56 C57 C63 -176.7(3) . . . . ?
C55 C56 C60 C61 177.7(4) . . . . ?
C56 C57 C58 C59 -1.7(5) . . . . ?
C56 C57 C58 C66 179.4(4) . . . . ?
C56 C57 C63 C62 -1.3(5) . . . . ?
C56 C57 C63 C64 178.6(3) . . . . ?
C56 C60 C61 C62 -1.0(6) . . . . ?
C57 C56 C60 C61 0.0(5) . . . . ?
C57 C58 C59 C54 -0.9(6) . . . . ?
C57 C58 C66 C65 3.0(6) . . . . ?
C57 C63 C64 C65 1.1(5) . . . . ?
C57 C63 C64 C69 -178.9(3) . . . . ?
C58 C57 C63 C62 178.7(3) . . . . ?
C58 C57 C63 C64 -1.5(5) . . . . ?
C59 C54 C55 C56 -0.2(5) . . . . ?
C59 C58 C66 C65 -175.7(4) . . . . ?
C60 C56 C57 C58 -178.9(3) . . . . ?
C60 C56 C57 C63 1.1(5) . . . . ?
C60 C61 C62 C63 0.8(5) . . . . ?
C60 C61 C62 C67 -179.1(4) . . . . ?
C61 C62 C63 C57 0.4(5) . . . . ?
C61 C62 C63 C64 -179.5(3) . . . . ?
C61 C62 C67 C68 178.5(4) . . . . ?
C62 C63 C64 C65 -179.0(3) . . . . ?
C62 C63 C64 C69 0.9(5) . . . . ?
C62 C67 C68 C69 0.9(6) . . . . ?
C62 C67 C68 C70 -177.7(4) . . . . ?
C63 C57 C58 C59 178.3(3) . . . . ?
C63 C57 C58 C66 -0.5(5) . . . . ?
C63 C62 C67 C68 -1.4(5) . . . . ?
C63 C64 C65 C66 1.3(6) . . . . ?
C63 C64 C69 C68 -1.4(6) . . . . ?
C64 C65 C66 C58 -3.5(7) . . . . ?
C65 C64 C69 C68 178.6(4) . . . . ?
C66 C58 C59 C54 177.9(4) . . . . ?
C67 C62 C63 C57 -179.7(3) . . . . ?
C67 C62 C63 C64 0.4(5) . . . . ?
C67 C68 C69 C64 0.5(6) . . . . ?
C67 C68 C70 C71 4.9(7) . . . . ?
C67 C68 C70 C72 121.5(4) . . . . ?
C67 C68 C70 C73 -121.3(5) . . . . ?
C69 C64 C65 C66 -178.6(4) . . . . ?
C69 C68 C70 C71 -173.8(5) . . . . ?
C69 C68 C70 C72 -57.2(5) . . . . ?
C69 C68 C70 C73 60.0(6) . . . . ?
C70 C68 C69 C64 179.2(4) . . . . ?
C74 C16 C17 N4 178.5(3) . . . . ?
C74 C16 C17 C18 -3.9(5) . . . . ?
C74 C75 C76 C77 -0.7(5) . . . . ?
C75 C74 C79 C78 -2.3(5) . . . . ?
C75 C76 C77 C78 -2.1(5) . . . . ?
C75 C76 C77 C80 173.7(3) . . . . ?
C76 C77 C78 C79 2.7(5) . . . . ?
C76 C77 C80 C81 26.5(5) . . . . ?
C76 C77 C80 C85 -149.5(3) . . . . ?
C77 C78 C79 C74 -0.6(5) . . . . ?
C77 C80 C81 C82 -172.5(3) . . . . ?
C77 C80 C85 C84 174.3(3) . . . . ?
C78 C77 C80 C81 -157.9(3) . . . . ?
C78 C77 C80 C85 26.1(5) . . . . ?
C79 C74 C75 C76 2.9(5) . . . . ?
C80 C77 C78 C79 -173.0(3) . . . . ?
C80 C81 C82 C83 -2.2(5) . . . . ?
C80 C81 C82 C86 177.4(3) . . . . ?
C81 C80 C85 C84 -1.8(5) . . . . ?
C81 C82 C83 C84 -1.1(5) . . . . ?
C81 C82 C83 C89 178.5(3) . . . . ?
C81 C82 C86 C87 -178.1(3) . . . . ?
C82 C83 C84 C85 2.9(5) . . . . ?
C82 C83 C84 C92 -179.0(3) . . . . ?
C82 C83 C89 C88 -0.3(5) . . . . ?
C82 C83 C89 C90 -179.6(3) . . . . ?
C82 C86 C87 C88 -0.5(6) . . . . ?
C83 C82 C86 C87 1.5(5) . . . . ?
C83 C84 C85 C80 -1.4(5) . . . . ?
C83 C84 C92 C91 -1.6(5) . . . . ?
C83 C89 C90 C91 -1.2(5) . . . . ?
C83 C89 C90 C95 175.4(3) . . . . ?
C84 C83 C89 C88 179.3(3) . . . . ?
C84 C83 C89 C90 -0.1(5) . . . . ?
C85 C80 C81 C82 3.6(5) . . . . ?
C85 C84 C92 C91 176.4(3) . . . . ?
C86 C82 C83 C84 179.3(3) . . . . ?
C86 C82 C83 C89 -1.2(5) . . . . ?
C86 C87 C88 C89 -1.0(6) . . . . ?
C86 C87 C88 C93 176.6(4) . . . . ?
C87 C88 C89 C83 1.3(5) . . . . ?
C87 C88 C89 C90 -179.4(3) . . . . ?
C87 C88 C93 C94 -177.4(4) . . . . ?
C88 C89 C90 C91 179.5(3) . . . . ?
C88 C89 C90 C95 -3.9(5) . . . . ?
C88 C93 C94 C95 -2.3(6) . . . . ?
C88 C93 C94 C96 175.6(3) . . . . ?
C89 C83 C84 C85 -176.7(3) . . . . ?
C89 C83 C84 C92 1.4(5) . . . . ?
C89 C88 C93 C94 0.2(6) . . . . ?
C89 C90 C91 C92 1.1(6) . . . . ?
C89 C90 C95 C94 1.7(6) . . . . ?
C90 C91 C92 C84 0.4(6) . . . . ?
C91 C90 C95 C94 178.2(4) . . . . ?
C92 C84 C85 C80 -179.5(3) . . . . ?
C93 C88 C89 C83 -176.3(3) . . . . ?
C93 C88 C89 C90 3.0(5) . . . . ?
C93 C94 C95 C90 1.4(6) . . . . ?
C93 C94 C96 C97A 177.8(7) . . . . ?
C93 C94 C96 C97B 127.5(5) . . . . ?
C93 C94 C96 C98A -73.3(9) . . . . ?
C93 C94 C96 C98B -105.0(7) . . . . ?
C93 C94 C96 C99A 64.2(10) . . . . ?
C93 C94 C96 C99B 11.9(6) . . . . ?
C95 C90 C91 C92 -175.4(4) . . . . ?
C95 C94 C96 C97A -4.4(8) . . . . ?
C95 C94 C96 C97B -54.7(6) . . . . ?
C95 C94 C96 C98A 104.5(9) . . . . ?
C95 C94 C96 C98B 72.8(7) . . . . ?
C95 C94 C96 C99A -118.0(10) . . . . ?
C95 C94 C96 C99B -170.2(5) . . . . ?
C96 C94 C95 C90 -176.5(4) . . . . ?
C100 C101 C102 C103 0.8(5) . . . . ?
C101 C100 C105 C104 -1.7(4) . . . . ?
C101 C102 C103 C104 -2.3(5) . . . . ?
C101 C102 C103 C106 177.1(3) . . . . ?
C102 C103 C104 C105 1.9(5) . . . . ?
C102 C103 C106 C107 31.0(4) . . . . ?
C102 C103 C106 C111 -147.2(3) . . . . ?
C103 C104 C105 C100 0.1(5) . . . . ?
C103 C106 C107 C108 -176.8(3) . . . . ?
C103 C106 C111 C110 175.6(3) . . . . ?
C104 C103 C106 C107 -149.5(3) . . . . ?
C104 C103 C106 C111 32.2(4) . . . . ?
C105 C100 C101 C102 1.3(5) . . . . ?
C106 C103 C104 C105 -177.6(3) . . . . ?
C106 C107 C108 C109 1.0(5) . . . . ?
C106 C107 C108 C112 -179.5(3) . . . . ?
C107 C106 C111 C110 -2.7(5) . . . . ?
C107 C108 C109 C110 -2.3(5) . . . . ?
C107 C108 C109 C115 177.2(3) . . . . ?
C107 C108 C112 C113 -178.2(4) . . . . ?
C108 C109 C110 C111 1.2(5) . . . . ?
C108 C109 C110 C118 -179.2(3) . . . . ?
C108 C109 C115 C114 0.6(5) . . . . ?
C108 C109 C115 C116 -179.4(3) . . . . ?
C108 C112 C113 C114 1.4(6) . . . . ?
C109 C108 C112 C113 1.3(6) . . . . ?
C109 C110 C111 C106 1.4(5) . . . . ?
C109 C110 C118 C117 -1.5(5) . . . . ?
C109 C115 C116 C117 -1.4(5) . . . . ?
C109 C115 C116 C121 179.1(3) . . . . ?
C110 C109 C115 C114 -179.9(3) . . . . ?
C110 C109 C115 C116 0.1(5) . . . . ?
C111 C106 C107 C108 1.4(5) . . . . ?
C111 C110 C118 C117 178.1(3) . . . . ?
C112 C108 C109 C110 178.2(3) . . . . ?
C112 C108 C109 C115 -2.3(5) . . . . ?
C112 C113 C114 C115 -3.1(6) . . . . ?
C112 C113 C114 C119 178.7(4) . . . . ?
C113 C114 C115 C109 2.1(5) . . . . ?
C113 C114 C115 C116 -178.0(4) . . . . ?
C113 C114 C119 C120 179.7(4) . . . . ?
C114 C115 C116 C117 178.7(3) . . . . ?
C114 C115 C116 C121 -0.9(5) . . . . ?
C114 C119 C120 C121 -2.6(6) . . . . ?
C114 C119 C120 C122 178.4(4) . . . . ?
C115 C109 C110 C111 -178.4(3) . . . . ?
C115 C109 C110 C118 1.3(5) . . . . ?
C115 C114 C119 C120 1.5(6) . . . . ?
C115 C116 C117 C118 1.1(6) . . . . ?
C115 C116 C121 C120 -0.2(6) . . . . ?
C116 C117 C118 C110 0.3(6) . . . . ?
C117 C116 C121 C120 -179.8(4) . . . . ?
C118 C110 C111 C106 -178.3(3) . . . . ?
C119 C114 C115 C109 -179.7(3) . . . . ?
C119 C114 C115 C116 0.3(5) . . . . ?
C119 C120 C121 C116 2.0(6) . . . . ?
C119 C120 C122 C123 0.8(6) . . . . ?
C119 C120 C122 C124 121.1(5) . . . . ?
C119 C120 C122 C125 -118.0(5) . . . . ?
C121 C116 C117 C118 -179.3(4) . . . . ?
C121 C120 C122 C123 -178.2(4) . . . . ?
C121 C120 C122 C124 -57.9(6) . . . . ?
C121 C120 C122 C125 63.0(5) . . . . ?
C122 C120 C121 C116 -179.0(4) . . . . ?

loop_
_smtbx_masks_void_nr
_smtbx_masks_void_average_x
_smtbx_masks_void_average_y
_smtbx_masks_void_average_z
_smtbx_masks_void_volume
_smtbx_masks_void_count_electrons
_smtbx_masks_void_content
1 0.154 0.682 0.251 46.3 0.0 ?
2 0.500 0.000 0.500 476.7 120.7 '2 CHCl3'
3 0.846 0.318 0.749 46.3 0.0 ?
